data_4128936
loop_
_publ_author_name
'Zhang, Huacheng'
'Lee, Juhoon'
'Brewster, 2nd, James T'
'Chi, Xiaodong'
'Lynch, Vincent M.'
'Sessler, Jonathan L.'

_publ_section_title
;
 Cation-based Structural Tuning of Pyridine Dipyrrolate Cages and
 Morphological Control over Their Self-assembly.
;
_journal_issue 11
_journal_name_full 'Journal of the American Chemical Society'
_journal_page_first 4749
_journal_page_last 4755
_journal_paper_doi 10.1021/jacs.9b01042
_journal_volume 141
_journal_year 2019
_chemical_formula_moiety
;
 4 C23 H25 N3 O4 2-, 4 Zn 2+, 2 C5 H5 Co 1+, O H 1-, 
 2 H2 O, 7 C3 H7 N O
;
_chemical_formula_sum 'C246 H328 Co2 N38 O52 Zn8'
_chemical_formula_weight 5290.26
_space_group_crystal_system monoclinic
_space_group_IT_number 14
_space_group_name_Hall '-P 2yn'
_space_group_name_H-M_alt 'P 1 21/n 1'
_atom_sites_solution_hydrogens mixed
_audit_creation_method SHELXL-2014/7
_cell_angle_alpha 90
_cell_angle_beta 92.307(4)
_cell_angle_gamma 90
_cell_formula_units_Z 2
_cell_length_a 16.7237(6)
_cell_length_b 21.2669(7)
_cell_length_c 39.8228(13)
_cell_measurement_reflns_used 10149
_cell_measurement_temperature 100(2)
_cell_measurement_theta_max 72.9
_cell_measurement_theta_min 3.03
_cell_volume 14151.9(8)
_computing_cell_refinement 'CrysAlisPro V 1.171.37.31, Agilent Technologies'
_computing_data_collection 'CrysAlisPro V 1.171.37.31, Agilent Technologies'
_computing_data_reduction 'CrysAlisPro V 1.171.37.31, Agilent Technologies'
_computing_molecular_graphics 'XP SHELXTL/PC, Siemens Analytical'
_computing_publication_material 'XL SHELXTL/PC, Siemens Analytical'
_computing_structure_refinement 'Shelxl-2013, Sheldrick, G. M.'
_computing_structure_solution
;

SHELXT.  G. M. Sheldrick, (2015).  Acta Cryst. C71, 9-18.
;
_diffrn_ambient_temperature 100(2)
_diffrn_measured_fraction_theta_full 0.989
_diffrn_measured_fraction_theta_max 0.950
_diffrn_measurement_device_type 'Agilent SuperNova with AtlasS2 CCD'
_diffrn_measurement_method \w-scans
_diffrn_radiation_type CuK\a
_diffrn_radiation_wavelength 1.54184
_diffrn_reflns_av_R_equivalents 0.0472
_diffrn_reflns_av_unetI/netI 0.0818
_diffrn_reflns_Laue_measured_fraction_full 0.989
_diffrn_reflns_Laue_measured_fraction_max 0.950
_diffrn_reflns_limit_h_max 16
_diffrn_reflns_limit_h_min -20
_diffrn_reflns_limit_k_max 16
_diffrn_reflns_limit_k_min -26
_diffrn_reflns_limit_l_max 49
_diffrn_reflns_limit_l_min -40
_diffrn_reflns_number 52383
_diffrn_reflns_point_group_measured_fraction_full 0.989
_diffrn_reflns_point_group_measured_fraction_max 0.950
_diffrn_reflns_theta_full 67.684
_diffrn_reflns_theta_max 73.541
_diffrn_reflns_theta_min 2.827
_diffrn_source 'microfocus sealed tube'
_exptl_absorpt_coefficient_mu 2.231
_exptl_absorpt_correction_T_max 1.00
_exptl_absorpt_correction_T_min 0.893
_exptl_absorpt_correction_type multi-scan
_exptl_absorpt_process_details
;
CrysAlisPro 1.171.38.27t (Agilent, 2015)
Empirical absorption correction using spherical harmonics,
 implemented in SCALE3 ABSPACK scaling algorithm.
;
_exptl_crystal_colour 'pale yellow'
_exptl_crystal_density_diffrn 1.241
_exptl_crystal_description needle
_exptl_crystal_F_000 5560
_exptl_crystal_size_max 0.25
_exptl_crystal_size_mid 0.07
_exptl_crystal_size_min 0.04
_refine_diff_density_max 0.925
_refine_diff_density_min -0.741
_refine_diff_density_rms 0.085
_refine_ls_extinction_method none
_refine_ls_goodness_of_fit_ref 1.032
_refine_ls_hydrogen_treatment mixed
_refine_ls_matrix_type full
_refine_ls_number_parameters 1670
_refine_ls_number_reflns 27119
_refine_ls_number_restraints 1754
_refine_ls_restrained_S_all 1.018
_refine_ls_R_factor_all 0.0987
_refine_ls_R_factor_gt 0.0679
_refine_ls_shift/su_max 0.001
_refine_ls_shift/su_mean 0.000
_refine_ls_structure_factor_coef Fsqd
_refine_ls_weighting_details 'w=1/[\s^2^(Fo^2^)+(0.0513P)^2^+39.8434P] where P=(Fo^2^+2Fc^2^)/3'
_refine_ls_weighting_scheme calc
_refine_ls_wR_factor_gt 0.1533
_refine_ls_wR_factor_ref 0.1685
_reflns_Friedel_coverage 0.000
_reflns_number_gt 19198
_reflns_number_total 27119
_reflns_threshold_expression 'I > 2\s(I)'
_cod_data_source_file ja9b01042_si_005.cif
_cod_data_source_block shelx
_cod_original_sg_symbol_H-M 'P 21/n'
_cod_database_code 4128936
_shelx_shelxl_version_number 2014/7
_shelx_space_group_comment
;
The symmetry employed for this shelxl refinement is uniquely defined
by the following loop, which should always be used as a source of
symmetry information in preference to the above space-group names.
They are only intended as comments.
;
_platon_squeeze_void_probe_radius 1.20

loop_
_space_group_symop_operation_xyz
'x, y, z'
'-x+1/2, y+1/2, -z+1/2'
'-x, -y, -z'
'x-1/2, -y-1/2, z-1/2'

loop_
_atom_site_label
_atom_site_type_symbol
_atom_site_fract_x
_atom_site_fract_y
_atom_site_fract_z
_atom_site_U_iso_or_equiv
_atom_site_adp_type
_atom_site_occupancy
_atom_site_site_symmetry_order
_atom_site_calc_flag
_atom_site_refinement_flags_posn
_atom_site_refinement_flags_adp
_atom_site_refinement_flags_occupancy
_atom_site_disorder_assembly
_atom_site_disorder_group
C1 C 0.4884(2) 0.5263(2) 0.33305(10) 0.0186(8) Uani 1 1 d . U . . .
C2 C 0.5202(2) 0.5869(2) 0.32244(11) 0.0196(8) Uani 1 1 d . U . . .
C3 C 0.5273(3) 0.6452(2) 0.33859(11) 0.0205(9) Uani 1 1 d . U . . .
C4 C 0.5547(3) 0.6889(2) 0.31463(11) 0.0215(9) Uani 1 1 d . U . . .
C5 C 0.5638(3) 0.6561(2) 0.28475(11) 0.0215(9) Uani 1 1 d . U . . .
C6 C 0.5921(3) 0.6754(2) 0.25184(11) 0.0218(9) Uani 1 1 d . U . . .
C7 C 0.6417(3) 0.7271(2) 0.24775(13) 0.0269(10) Uani 1 1 d . U . . .
H7 H 0.6601 0.7510 0.2667 0.032 Uiso 1 1 calc R U . . .
C8 C 0.6640(3) 0.7433(2) 0.21574(13) 0.0320(11) Uani 1 1 d . U . . .
H8 H 0.6966 0.7792 0.2124 0.038 Uiso 1 1 calc R U . . .
C9 C 0.6384(3) 0.7069(2) 0.18872(13) 0.0295(10) Uani 1 1 d . U . . .
H9 H 0.6525 0.7176 0.1666 0.035 Uiso 1 1 calc R U . . .
C10 C 0.5915(3) 0.6543(2) 0.19453(11) 0.0247(9) Uani 1 1 d . U . . .
C11 C 0.5680(3) 0.6095(2) 0.16797(12) 0.0278(10) Uani 1 1 d . U . . .
C12 C 0.5555(3) 0.6154(2) 0.13330(13) 0.0344(12) Uani 1 1 d . U . . .
C13 C 0.5370(3) 0.5547(3) 0.12056(12) 0.0369(12) Uani 1 1 d D U . . .
C14 C 0.5381(3) 0.5138(2) 0.14777(11) 0.0284(10) Uani 1 1 d . U . . .
C15 C 0.5189(3) 0.4471(2) 0.15059(11) 0.0254(10) Uani 1 1 d . U . . .
C16 C 0.5102(3) 0.6586(2) 0.37471(11) 0.0277(10) Uani 1 1 d . U . . .
H16A H 0.4603 0.6368 0.3805 0.033 Uiso 1 1 calc R U . . .
H16B H 0.5016 0.7043 0.3775 0.033 Uiso 1 1 calc R U . . .
C17 C 0.5780(3) 0.6375(3) 0.39897(12) 0.0372(12) Uani 1 1 d . U . . .
H17A H 0.5839 0.5917 0.3977 0.056 Uiso 1 1 calc R U . . .
H17B H 0.5656 0.6495 0.4219 0.056 Uiso 1 1 calc R U . . .
H17C H 0.6281 0.6576 0.3928 0.056 Uiso 1 1 calc R U . . .
C18 C 0.5679(3) 0.7583(2) 0.32081(12) 0.0249(10) Uani 1 1 d . U . . .
H18A H 0.5245 0.7744 0.3347 0.030 Uiso 1 1 calc R U . . .
H18B H 0.5644 0.7807 0.2990 0.030 Uiso 1 1 calc R U . . .
C19 C 0.6479(3) 0.7729(2) 0.33833(13) 0.0326(11) Uani 1 1 d . U . . .
H19A H 0.6503 0.7535 0.3607 0.049 Uiso 1 1 calc R U . . .
H19B H 0.6540 0.8186 0.3406 0.049 Uiso 1 1 calc R U . . .
H19C H 0.6911 0.7562 0.3250 0.049 Uiso 1 1 calc R U . . .
C20 C 0.5551(4) 0.6755(3) 0.11325(15) 0.0483(15) Uani 1 1 d . U . . .
H20A H 0.5474 0.7113 0.1286 0.058 Uiso 1 1 calc R U . . .
H20B H 0.5090 0.6747 0.0969 0.058 Uiso 1 1 calc R U . . .
C21 C 0.6309(4) 0.6863(3) 0.09449(16) 0.0588(18) Uani 1 1 d . U . . .
H21A H 0.6760 0.6924 0.1106 0.088 Uiso 1 1 calc R U . . .
H21B H 0.6246 0.7238 0.0803 0.088 Uiso 1 1 calc R U . . .
H21C H 0.6413 0.6497 0.0804 0.088 Uiso 1 1 calc R U . . .
C22 C 0.5192(9) 0.541(2) 0.0840(8) 0.047(5) Uani 0.5 1 d D U P A 1
H22A H 0.5426 0.4994 0.0784 0.056 Uiso 0.5 1 calc R U P A 1
H22B H 0.5446 0.5731 0.0701 0.056 Uiso 0.5 1 calc R U P A 1
C23 C 0.4293(8) 0.5394(9) 0.0754(3) 0.083(5) Uani 0.5 1 d D U P A 1
H23A H 0.4200 0.5274 0.0518 0.125 Uiso 0.5 1 calc R U P A 1
H23B H 0.4067 0.5812 0.0791 0.125 Uiso 0.5 1 calc R U P A 1
H23C H 0.4035 0.5088 0.0899 0.125 Uiso 0.5 1 calc R U P A 1
C22A C 0.5161(14) 0.535(2) 0.0846(8) 0.052(7) Uani 0.5 1 d D U P A 2
H22C H 0.4953 0.5711 0.0716 0.062 Uiso 0.5 1 calc R U P A 2
H22D H 0.4735 0.5022 0.0846 0.062 Uiso 0.5 1 calc R U P A 2
C23A C 0.5892(9) 0.5079(7) 0.0679(3) 0.067(4) Uani 0.5 1 d D U P A 2
H23D H 0.6085 0.4707 0.0802 0.100 Uiso 0.5 1 calc R U P A 2
H23E H 0.6316 0.5398 0.0680 0.100 Uiso 0.5 1 calc R U P A 2
H23F H 0.5746 0.4962 0.0446 0.100 Uiso 0.5 1 calc R U P A 2
C24 C 0.2715(2) 0.43483(19) 0.31900(10) 0.0178(8) Uani 1 1 d . U . . .
C25 C 0.1849(3) 0.4365(2) 0.31224(11) 0.0219(9) Uani 1 1 d . U . . .
C26 C 0.1212(3) 0.4456(2) 0.33330(11) 0.0243(9) Uani 1 1 d . U . . .
C27 C 0.0502(3) 0.4451(2) 0.31244(12) 0.0269(10) Uani 1 1 d . U . . .
C28 C 0.0730(3) 0.4358(2) 0.27934(12) 0.0245(9) Uani 1 1 d . U . . .
C29 C 0.0303(3) 0.4304(2) 0.24671(12) 0.0251(9) Uani 1 1 d . U . . .
C30 C -0.0518(3) 0.4409(2) 0.24054(13) 0.0314(11) Uani 1 1 d . U . . .
H30 H -0.0855 0.4516 0.2583 0.038 Uiso 1 1 calc R U . . .
C31 C -0.0825(3) 0.4352(2) 0.20789(13) 0.0313(11) Uani 1 1 d . U . . .
H31 H -0.1378 0.4427 0.2031 0.038 Uiso 1 1 calc R U . . .
C32 C -0.0337(3) 0.4188(2) 0.18211(13) 0.0281(10) Uani 1 1 d . U . . .
H32 H -0.0547 0.4149 0.1597 0.034 Uiso 1 1 calc R U . . .
C33 C 0.0471(3) 0.4080(2) 0.18998(12) 0.0248(9) Uani 1 1 d . U . . .
C34 C 0.1067(3) 0.3875(2) 0.16601(12) 0.0252(9) Uani 1 1 d . U . . .
C35 C 0.1048(3) 0.3715(3) 0.13211(13) 0.0374(12) Uani 1 1 d . U . . .
C36 C 0.1836(3) 0.3540(3) 0.12411(12) 0.0341(12) Uani 1 1 d . U . . .
C37 C 0.2311(3) 0.3601(2) 0.15331(11) 0.0253(9) Uani 1 1 d . U . . .
C38 C 0.3171(3) 0.3520(2) 0.16027(11) 0.0249(9) Uani 1 1 d . U . . .
C39 C 0.1288(3) 0.4524(2) 0.37058(12) 0.0294(10) Uani 1 1 d . U . . .
H39A H 0.0788 0.4709 0.3786 0.035 Uiso 1 1 calc R U . . .
H39B H 0.1729 0.4821 0.3763 0.035 Uiso 1 1 calc R U . . .
C40 C 0.1448(3) 0.3913(3) 0.38896(13) 0.0409(13) Uani 1 1 d . U . . .
H40A H 0.0979 0.3639 0.3863 0.061 Uiso 1 1 calc R U . . .
H40B H 0.1558 0.3999 0.4129 0.061 Uiso 1 1 calc R U . . .
H40C H 0.1912 0.3704 0.3796 0.061 Uiso 1 1 calc R U . . .
C41 C -0.0334(3) 0.4533(3) 0.32444(14) 0.0376(12) Uani 1 1 d . U . . .
H41A H -0.0624 0.4838 0.3096 0.045 Uiso 1 1 calc R U . . .
H41B H -0.0305 0.4710 0.3474 0.045 Uiso 1 1 calc R U . . .
C42 C -0.0806(4) 0.3919(3) 0.32476(18) 0.0539(17) Uani 1 1 d . U . . .
H42A H -0.0823 0.3733 0.3022 0.081 Uiso 1 1 calc R U . . .
H42B H -0.1353 0.4003 0.3315 0.081 Uiso 1 1 calc R U . . .
H42C H -0.0546 0.3625 0.3407 0.081 Uiso 1 1 calc R U . . .
C43 C 0.0344(4) 0.3739(4) 0.10737(15) 0.064(2) Uani 1 1 d . U . . .
H43A H 0.0444 0.3456 0.0883 0.076 Uiso 1 1 calc R U . . .
H43B H -0.0140 0.3587 0.1184 0.076 Uiso 1 1 calc R U . . .
C44 C 0.0198(5) 0.4393(5) 0.0945(2) 0.094(3) Uani 1 1 d . U . . .
H44A H 0.0026 0.4661 0.1128 0.140 Uiso 1 1 calc R U . . .
H44B H -0.0221 0.4383 0.0765 0.140 Uiso 1 1 calc R U . . .
H44C H 0.0692 0.4560 0.0856 0.140 Uiso 1 1 calc R U . . .
C45 C 0.2122(4) 0.3323(4) 0.09050(14) 0.067(2) Uani 1 1 d . U . . .
H45A H 0.2513 0.2977 0.0942 0.080 Uiso 1 1 calc R U . . .
H45B H 0.1662 0.3154 0.0769 0.080 Uiso 1 1 calc R U . . .
C46 C 0.2504(6) 0.3839(6) 0.0714(2) 0.107(3) Uani 1 1 d . U . . .
H46A H 0.2112 0.4174 0.0669 0.160 Uiso 1 1 calc R U . . .
H46B H 0.2689 0.3674 0.0501 0.160 Uiso 1 1 calc R U . . .
H46C H 0.2960 0.4008 0.0848 0.160 Uiso 1 1 calc R U . . .
C47 C 0.4888(3) 0.3367(2) 0.35160(11) 0.0216(9) Uani 1 1 d . U . . .
C48 C 0.5389(3) 0.2832(2) 0.36202(11) 0.0221(9) Uani 1 1 d . U . . .
C49 C 0.5582(3) 0.2556(2) 0.39307(12) 0.0297(10) Uani 1 1 d . U . . .
C50 C 0.6078(3) 0.2035(2) 0.38686(12) 0.0273(10) Uani 1 1 d . U . . .
C51 C 0.6167(3) 0.2002(2) 0.35214(11) 0.0240(9) Uani 1 1 d . U . . .
C52 C 0.6581(3) 0.1577(2) 0.32952(12) 0.0253(9) Uani 1 1 d . U . . .
C53 C 0.7023(3) 0.1054(2) 0.34040(13) 0.0310(11) Uani 1 1 d . U . . .
H53 H 0.7099 0.0962 0.3637 0.037 Uiso 1 1 calc R U . . .
C54 C 0.7347(3) 0.0673(2) 0.31640(13) 0.0319(11) Uani 1 1 d . U . . .
H54 H 0.7651 0.0314 0.3232 0.038 Uiso 1 1 calc R U . . .
C55 C 0.7235(3) 0.0807(2) 0.28263(13) 0.0293(10) Uani 1 1 d . U . . .
H55 H 0.7451 0.0543 0.2660 0.035 Uiso 1 1 calc R U . . .
C56 C 0.6791(3) 0.1347(2) 0.27357(12) 0.0226(9) Uani 1 1 d . U . . .
C57 C 0.6612(3) 0.1536(2) 0.23840(11) 0.0225(9) Uani 1 1 d . U . . .
C58 C 0.6919(3) 0.1361(2) 0.20757(12) 0.0245(9) Uani 1 1 d . U . . .
C59 C 0.6521(3) 0.1733(2) 0.18242(11) 0.0235(9) Uani 1 1 d . U . . .
C60 C 0.5986(3) 0.2115(2) 0.19886(11) 0.0210(9) Uani 1 1 d . U . . .
C61 C 0.5464(3) 0.2634(2) 0.18712(11) 0.0200(8) Uani 1 1 d . U . . .
C62 C 0.5333(4) 0.2785(3) 0.42692(13) 0.0541(17) Uani 1 1 d . U . . .
H62A H 0.5326 0.2428 0.4429 0.065 Uiso 1 1 calc R U . . .
H62B H 0.4787 0.2964 0.4249 0.065 Uiso 1 1 calc R U . . .
C63 C 0.5936(6) 0.3301(5) 0.44052(19) 0.096(3) Uani 1 1 d . U . . .
H63A H 0.6476 0.3123 0.4424 0.145 Uiso 1 1 calc R U . . .
H63B H 0.5777 0.3443 0.4627 0.145 Uiso 1 1 calc R U . . .
H63C H 0.5930 0.3658 0.4250 0.145 Uiso 1 1 calc R U . . .
C64 C 0.6401(4) 0.1586(3) 0.41376(13) 0.0400(13) Uani 1 1 d . U . . .
H64A H 0.6408 0.1802 0.4358 0.048 Uiso 1 1 calc R U . . .
H64B H 0.6960 0.1475 0.4089 0.048 Uiso 1 1 calc R U . . .
C65 C 0.5907(4) 0.0981(3) 0.41594(18) 0.0582(18) Uani 1 1 d . U . . .
H65A H 0.5353 0.1088 0.4208 0.087 Uiso 1 1 calc R U . . .
H65B H 0.6135 0.0714 0.4339 0.087 Uiso 1 1 calc R U . . .
H65C H 0.5917 0.0756 0.3945 0.087 Uiso 1 1 calc R U . . .
C66 C 0.7592(3) 0.0910(2) 0.20120(13) 0.0275(10) Uani 1 1 d . U . . .
H66A H 0.7946 0.0885 0.2217 0.033 Uiso 1 1 calc R U . . .
H66B H 0.7911 0.1080 0.1829 0.033 Uiso 1 1 calc R U . . .
C67 C 0.7316(3) 0.0246(2) 0.19169(15) 0.0367(12) Uani 1 1 d . U . . .
H67A H 0.7026 0.0063 0.2102 0.055 Uiso 1 1 calc R U . . .
H67B H 0.7783 -0.0015 0.1872 0.055 Uiso 1 1 calc R U . . .
H67C H 0.6961 0.0264 0.1715 0.055 Uiso 1 1 calc R U . . .
C68 C 0.6622(3) 0.1698(2) 0.14528(11) 0.0279(10) Uani 1 1 d . U . . .
H68A H 0.7143 0.1499 0.1410 0.033 Uiso 1 1 calc R U . . .
H68B H 0.6631 0.2130 0.1360 0.033 Uiso 1 1 calc R U . . .
C69 C 0.5952(3) 0.1323(3) 0.12704(12) 0.0345(12) Uani 1 1 d . U . . .
H69A H 0.5951 0.0891 0.1356 0.052 Uiso 1 1 calc R U . . .
H69B H 0.6041 0.1317 0.1029 0.052 Uiso 1 1 calc R U . . .
H69C H 0.5434 0.1521 0.1310 0.052 Uiso 1 1 calc R U . . .
C70 C 0.3125(3) 0.4831(2) 0.42989(11) 0.0265(10) Uani 1 1 d . U . . .
C71 C 0.2777(3) 0.4677(2) 0.46255(11) 0.0275(10) Uani 1 1 d . U . . .
C72 C 0.2976(3) 0.4230(3) 0.48697(12) 0.0330(11) Uani 1 1 d D U . . .
C73 C 0.2420(3) 0.4296(2) 0.51293(11) 0.0286(10) Uani 1 1 d . U . . .
C74 C 0.1901(3) 0.4776(2) 0.50323(11) 0.0262(10) Uani 1 1 d . U . . .
C75 C 0.1214(3) 0.5075(2) 0.51863(11) 0.0263(10) Uani 1 1 d . U . . .
C76 C 0.0767(3) 0.4781(2) 0.54318(11) 0.0288(10) Uani 1 1 d . U . . .
H76 H 0.0905 0.4372 0.5511 0.035 Uiso 1 1 calc R U . . .
C77 C 0.0122(3) 0.5098(2) 0.55549(11) 0.0287(10) Uani 1 1 d . U . . .
H77 H -0.0191 0.4909 0.5721 0.034 Uiso 1 1 calc R U . . .
C78 C -0.0067(3) 0.5693(2) 0.54364(11) 0.0287(10) Uani 1 1 d . U . . .
H78 H -0.0509 0.5918 0.5519 0.034 Uiso 1 1 calc R U . . .
C79 C 0.0406(3) 0.5956(2) 0.51916(11) 0.0251(9) Uani 1 1 d . U . . .
C80 C 0.0235(3) 0.6569(2) 0.50329(11) 0.0250(9) Uani 1 1 d . U . . .
C81 C -0.0118(3) 0.7119(2) 0.51395(12) 0.0315(11) Uani 1 1 d . U . . .
C82 C -0.0093(3) 0.7561(2) 0.48738(12) 0.0299(11) Uani 1 1 d . U . . .
C83 C 0.0287(3) 0.7263(2) 0.46108(11) 0.0254(10) Uani 1 1 d . U . . .
C84 C 0.0457(3) 0.7474(2) 0.42687(11) 0.0235(9) Uani 1 1 d . U . . .
C85 C 0.3743(7) 0.3828(7) 0.4891(4) 0.072(4) Uani 0.7 1 d D U P B 1
H85A H 0.3654 0.3466 0.5041 0.086 Uiso 0.7 1 calc R U P B 1
H85B H 0.3840 0.3659 0.4664 0.086 Uiso 0.7 1 calc R U P B 1
C86 C 0.4483(6) 0.4173(7) 0.5017(3) 0.099(4) Uani 0.7 1 d D U P B 1
H86A H 0.4588 0.4525 0.4866 0.149 Uiso 0.7 1 calc R U P B 1
H86B H 0.4940 0.3885 0.5023 0.149 Uiso 0.7 1 calc R U P B 1
H86C H 0.4401 0.4333 0.5243 0.149 Uiso 0.7 1 calc R U P B 1
C85A C 0.3572(15) 0.3734(10) 0.4858(8) 0.024(4) Uiso 0.3 1 d D . P B 2
H85C H 0.3732 0.3632 0.5094 0.029 Uiso 0.3 1 calc R U P B 2
H85D H 0.4048 0.3918 0.4756 0.029 Uiso 0.3 1 calc R U P B 2
C86A C 0.3407(12) 0.3120(6) 0.4683(5) 0.050(5) Uiso 0.3 1 d D . P B 2
H86D H 0.3006 0.2884 0.4804 0.075 Uiso 0.3 1 calc R U P B 2
H86E H 0.3903 0.2875 0.4678 0.075 Uiso 0.3 1 calc R U P B 2
H86F H 0.3205 0.3201 0.4453 0.075 Uiso 0.3 1 calc R U P B 2
C87 C 0.2437(3) 0.3930(3) 0.54540(12) 0.0364(12) Uani 1 1 d . U . . .
H87A H 0.2194 0.4191 0.5629 0.044 Uiso 1 1 calc R U . . .
H87B H 0.3001 0.3852 0.5526 0.044 Uiso 1 1 calc R U . . .
C88 C 0.1998(4) 0.3302(3) 0.54323(14) 0.0506(16) Uani 1 1 d . U . . .
H88A H 0.1432 0.3374 0.5371 0.076 Uiso 1 1 calc R U . . .
H88B H 0.2043 0.3089 0.5651 0.076 Uiso 1 1 calc R U . . .
H88C H 0.2236 0.3038 0.5261 0.076 Uiso 1 1 calc R U . . .
C89 C -0.0475(4) 0.7245(3) 0.54758(12) 0.0412(13) Uani 1 1 d . U . . .
H89A H -0.0324 0.7673 0.5552 0.049 Uiso 1 1 calc R U . . .
H89B H -0.0251 0.6942 0.5643 0.049 Uiso 1 1 calc R U . . .
C90 C -0.1386(4) 0.7187(3) 0.54592(15) 0.0540(16) Uani 1 1 d . U . . .
H90A H -0.1612 0.7489 0.5295 0.081 Uiso 1 1 calc R U . . .
H90B H -0.1593 0.7278 0.5681 0.081 Uiso 1 1 calc R U . . .
H90C H -0.1538 0.6760 0.5391 0.081 Uiso 1 1 calc R U . . .
C91 C -0.0363(4) 0.8231(3) 0.48849(14) 0.0445(14) Uani 1 1 d . U . . .
H91A H -0.0743 0.8281 0.5067 0.053 Uiso 1 1 calc R U . . .
H91B H -0.0650 0.8337 0.4670 0.053 Uiso 1 1 calc R U . . .
C92 C 0.0344(5) 0.8694(3) 0.49445(18) 0.066(2) Uani 1 1 d . U . . .
H92A H 0.0640 0.8583 0.5154 0.099 Uiso 1 1 calc R U . . .
H92B H 0.0137 0.9123 0.4961 0.099 Uiso 1 1 calc R U . . .
H92C H 0.0702 0.8668 0.4756 0.099 Uiso 1 1 calc R U . . .
C93 C 0.3664(3) 0.2025(2) 0.19984(12) 0.0285(10) Uani 1 1 d . U . . .
H93 H 0.3636 0.2458 0.2056 0.034 Uiso 1 1 calc R U . . .
C94 C 0.3565(3) 0.1508(2) 0.22195(12) 0.0291(10) Uani 1 1 d . U . . .
H94 H 0.3456 0.1534 0.2451 0.035 Uiso 1 1 calc R U . . .
C95 C 0.3659(3) 0.0945(3) 0.20328(12) 0.0307(10) Uani 1 1 d . U . . .
H95 H 0.3629 0.0529 0.2118 0.037 Uiso 1 1 calc R U . . .
C96 C 0.3803(3) 0.1114(2) 0.16969(12) 0.0280(10) Uani 1 1 d . U . . .
H96 H 0.3881 0.0830 0.1517 0.034 Uiso 1 1 calc R U . . .
C97 C 0.3813(3) 0.1777(2) 0.16755(12) 0.0276(10) Uani 1 1 d . U . . .
H97 H 0.3903 0.2016 0.1479 0.033 Uiso 1 1 calc R U . . .
C98 C 0.1764(3) 0.2039(3) 0.18234(14) 0.0354(11) Uani 1 1 d . U . . .
H98 H 0.1753 0.2475 0.1876 0.043 Uiso 1 1 calc R U . . .
C99 C 0.1669(3) 0.1543(2) 0.20530(13) 0.0284(10) Uani 1 1 d . U . . .
H99 H 0.1585 0.1586 0.2286 0.034 Uiso 1 1 calc R U . . .
C100 C 0.1720(3) 0.0968(2) 0.18737(12) 0.0267(10) Uani 1 1 d . U . . .
H100 H 0.1674 0.0559 0.1967 0.032 Uiso 1 1 calc R U . . .
C101 C 0.1851(3) 0.1110(2) 0.15306(13) 0.0303(10) Uani 1 1 d . U . . .
H101 H 0.1909 0.0815 0.1354 0.036 Uiso 1 1 calc R U . . .
C102 C 0.1879(3) 0.1779(3) 0.15016(13) 0.0364(12) Uani 1 1 d . U . . .
H102 H 0.1961 0.2009 0.1301 0.044 Uiso 1 1 calc R U . . .
C103 C 0.6514(3) 0.4500(2) 0.22994(12) 0.0236(9) Uani 1 1 d . U . . .
H103 H 0.6705 0.4560 0.2080 0.028 Uiso 1 1 calc R U . . .
C104 C 0.6423(3) 0.3808(3) 0.27853(14) 0.0408(13) Uani 1 1 d . U . . .
H10A H 0.6149 0.4173 0.2877 0.061 Uiso 1 1 calc R U . . .
H10B H 0.6877 0.3691 0.2936 0.061 Uiso 1 1 calc R U . . .
H10C H 0.6049 0.3454 0.2764 0.061 Uiso 1 1 calc R U . . .
C105 C 0.7221(3) 0.3507(2) 0.22996(15) 0.0390(13) Uani 1 1 d . U . . .
H10D H 0.7291 0.3624 0.2065 0.058 Uiso 1 1 calc R U . . .
H10E H 0.6971 0.3090 0.2309 0.058 Uiso 1 1 calc R U . . .
H10F H 0.7744 0.3496 0.2420 0.058 Uiso 1 1 calc R U . . .
C106 C 0.4349(3) 0.1895(2) 0.30286(12) 0.0292(10) Uani 1 1 d . U . . .
H106 H 0.4080 0.2156 0.3181 0.035 Uiso 1 1 calc R U . . .
C107 C 0.4824(3) 0.0849(3) 0.28897(16) 0.0437(14) Uani 1 1 d . U . . .
H10G H 0.4944 0.1061 0.2679 0.066 Uiso 1 1 calc R U . . .
H10H H 0.4462 0.0495 0.2842 0.066 Uiso 1 1 calc R U . . .
H10I H 0.5322 0.0693 0.2998 0.066 Uiso 1 1 calc R U . . .
C108 C 0.4191(5) 0.1052(4) 0.34309(18) 0.068(2) Uani 1 1 d . U . . .
H10J H 0.3910 0.1384 0.3549 0.101 Uiso 1 1 calc R U . . .
H10K H 0.4659 0.0916 0.3568 0.101 Uiso 1 1 calc R U . . .
H10L H 0.3830 0.0694 0.3392 0.101 Uiso 1 1 calc R U . . .
C115 C 0.7204(5) 0.3641(4) 0.3640(2) 0.075(2) Uiso 1 1 d . . . . .
H115 H 0.6713 0.3736 0.3523 0.090 Uiso 1 1 calc R U . . .
C116 C 0.8148(9) 0.3888(7) 0.4075(4) 0.163(6) Uiso 1 1 d . . . . .
H11A H 0.8384 0.3497 0.3994 0.245 Uiso 1 1 calc R U . . .
H11B H 0.8031 0.3843 0.4313 0.245 Uiso 1 1 calc R U . . .
H11C H 0.8525 0.4235 0.4048 0.245 Uiso 1 1 calc R U . . .
C117 C 0.6939(10) 0.4548(8) 0.3960(4) 0.194(7) Uiso 1 1 d . . . . .
H11D H 0.6502 0.4597 0.3791 0.291 Uiso 1 1 calc R U . . .
H11E H 0.7274 0.4926 0.3964 0.291 Uiso 1 1 calc R U . . .
H11F H 0.6716 0.4487 0.4182 0.291 Uiso 1 1 calc R U . . .
N1 N 0.5421(2) 0.59517(17) 0.28976(9) 0.0196(7) Uani 1 1 d . U . . .
H1N H 0.5420 0.5655 0.2744 0.024 Uiso 1 1 calc R U . . .
N2 N 0.5678(2) 0.63895(17) 0.22591(9) 0.0237(8) Uani 1 1 d . U . . .
N3 N 0.5561(2) 0.54815(18) 0.17625(9) 0.0255(8) Uani 1 1 d . U . . .
H3N H 0.5594 0.5329 0.1968 0.031 Uiso 1 1 calc R U . . .
N4 N 0.1542(2) 0.43083(17) 0.28027(9) 0.0198(7) Uani 1 1 d . U . . .
H4N H 0.1830 0.4248 0.2625 0.024 Uiso 1 1 calc R U . . .
N5 N 0.0783(2) 0.41419(17) 0.22160(10) 0.0234(8) Uani 1 1 d . U . . .
N6 N 0.1833(2) 0.38006(19) 0.17792(9) 0.0258(8) Uani 1 1 d . U . . .
H6N H 0.1998 0.3872 0.1988 0.031 Uiso 1 1 calc R U . . .
N7 N 0.5756(2) 0.24899(17) 0.33812(9) 0.0200(7) Uani 1 1 d . U . . .
H7N H 0.5729 0.2575 0.3165 0.024 Uiso 1 1 calc R U . . .
N8 N 0.6473(2) 0.17204(17) 0.29666(9) 0.0213(7) Uani 1 1 d . U . . .
N9 N 0.6056(2) 0.19898(17) 0.23252(9) 0.0217(8) Uani 1 1 d . U . . .
H9N H 0.5780 0.2176 0.2480 0.026 Uiso 1 1 calc R U . . .
N10 N 0.2124(2) 0.50011(19) 0.47278(9) 0.0263(9) Uani 1 1 d . U . . .
H10N H 0.1884 0.5308 0.4615 0.032 Uiso 1 1 calc R U . . .
N11 N 0.1036(2) 0.56508(19) 0.50688(9) 0.0255(8) Uani 1 1 d . U . . .
N12 N 0.0485(2) 0.66698(19) 0.47142(9) 0.0248(8) Uani 1 1 d . U . . .
H12N H 0.0738 0.6392 0.4594 0.030 Uiso 1 1 calc R U . . .
N13 N 0.6713(2) 0.39654(18) 0.24559(10) 0.0264(8) Uani 1 1 d . U . . .
N14 N 0.4447(3) 0.1290(2) 0.31115(11) 0.0372(10) Uani 1 1 d . U . . .
O22 O 0.2311(2) 0.30005(18) 0.25174(9) 0.0361(8) Uani 1 1 d D U . . .
N16 N 0.1327(2) 0.2743(2) 0.28692(11) 0.0354(10) Uani 1 1 d D U . . .
C112 C 0.2065(3) 0.2877(2) 0.28018(14) 0.0353(11) Uani 1 1 d D U . . .
H112 H 0.2447 0.2882 0.2985 0.042 Uiso 1 1 calc R U . . .
C113 C 0.0699(3) 0.2709(3) 0.26012(14) 0.0399(13) Uani 1 1 d D U . . .
H11H H 0.0892 0.2904 0.2397 0.060 Uiso 1 1 calc R U . . .
H11I H 0.0222 0.2932 0.2672 0.060 Uiso 1 1 calc R U . . .
H11J H 0.0565 0.2267 0.2556 0.060 Uiso 1 1 calc R U . . .
C114 C 0.1094(4) 0.2603(3) 0.32090(15) 0.0517(16) Uani 1 1 d D U . . .
H11K H 0.1568 0.2608 0.3362 0.078 Uiso 1 1 calc R U . . .
H11L H 0.0845 0.2186 0.3214 0.078 Uiso 1 1 calc R U . . .
H11M H 0.0711 0.2919 0.3281 0.078 Uiso 1 1 calc R U . . .
N17 N 0.7407(5) 0.4018(4) 0.38802(18) 0.087(2) Uani 1 1 d . . . . .
O24 O 0.7532(3) -0.0765(2) 0.34352(11) 0.0554(12) Uani 1 1 d . U . . .
N18 N 0.7717(4) -0.1063(4) 0.39733(16) 0.095(3) Uani 1 1 d . U . . .
C118 C 0.7894(4) -0.1086(4) 0.36526(19) 0.0597(17) Uani 1 1 d . U . . .
H118 H 0.8311 -0.1357 0.3587 0.072 Uiso 1 1 calc R U . . .
C119 C 0.7158(10) -0.0598(9) 0.4059(3) 0.226(10) Uani 1 1 d . U . . .
H11N H 0.7442 -0.0234 0.4157 0.340 Uiso 1 1 calc R U . . .
H11O H 0.6794 -0.0770 0.4222 0.340 Uiso 1 1 calc R U . . .
H11P H 0.6849 -0.0466 0.3856 0.340 Uiso 1 1 calc R U . . .
C120 C 0.8159(9) -0.1454(9) 0.4201(3) 0.227(10) Uani 1 1 d . U . . .
H12A H 0.8468 -0.1759 0.4075 0.340 Uiso 1 1 calc R U . . .
H12B H 0.7790 -0.1679 0.4344 0.340 Uiso 1 1 calc R U . . .
H12C H 0.8524 -0.1196 0.4342 0.340 Uiso 1 1 calc R U . . .
O1 O 0.46367(19) 0.52166(15) 0.36264(7) 0.0241(7) Uani 1 1 d . U . . .
O2 O 0.48696(19) 0.48295(15) 0.31157(8) 0.0256(7) Uani 1 1 d . U . . .
O3 O 0.51959(19) 0.42340(15) 0.17961(8) 0.0258(7) Uani 1 1 d . U . . .
O4 O 0.5022(2) 0.41618(16) 0.12368(8) 0.0352(8) Uani 1 1 d . U . . .
O5 O 0.29749(19) 0.44035(16) 0.34897(7) 0.0257(7) Uani 1 1 d . U . . .
O6 O 0.31402(17) 0.42864(15) 0.29354(7) 0.0213(6) Uani 1 1 d . U . . .
O7 O 0.34355(19) 0.36935(17) 0.18904(8) 0.0298(8) Uani 1 1 d . U . . .
O8 O 0.35751(19) 0.32810(17) 0.13776(8) 0.0304(8) Uani 1 1 d . U . . .
O9 O 0.4593(2) 0.36965(17) 0.37435(8) 0.0343(8) Uani 1 1 d . U . . .
O10 O 0.47885(18) 0.34435(14) 0.32017(7) 0.0224(6) Uani 1 1 d . U . . .
O11 O 0.51183(17) 0.29357(14) 0.21017(7) 0.0201(6) Uani 1 1 d . U . . .
O12 O 0.53955(19) 0.27381(15) 0.15597(7) 0.0242(7) Uani 1 1 d . U . . .
O13 O 0.3686(2) 0.44645(16) 0.42091(8) 0.0289(7) Uani 1 1 d . U . . .
O14 O 0.2866(2) 0.52928(16) 0.41358(8) 0.0281(7) Uani 1 1 d . U . . .
O15 O 0.0872(2) 0.71420(16) 0.40845(8) 0.0308(8) Uani 1 1 d . U . . .
O16 O 0.0153(2) 0.80052(16) 0.41822(8) 0.0283(7) Uani 1 1 d . U . . .
O17 O 0.46086(17) 0.43165(11) 0.24650(7) 0.0215(6) Uani 1 1 d G U . . .
H17O H 0.5003 0.4556 0.2443 0.032 Uiso 1 1 d G U . . .
O18 O 0.38848(16) 0.32317(11) 0.25765(7) 0.0189(6) Uani 1 1 d G U . . .
H18O H 0.3390 0.3179 0.2548 0.028 Uiso 1 1 d G U . . .
H19O H 0.4170 0.2934 0.2647 0.028 Uiso 1 1 d G U . . .
O19 O 0.60997(18) 0.49256(14) 0.24167(8) 0.0226(6) Uani 1 1 d . U . . .
O20 O 0.45803(19) 0.21404(15) 0.27686(8) 0.0248(7) Uani 1 1 d . U . . .
O23 O 0.7548(4) 0.3185(3) 0.35419(19) 0.111(3) Uani 1 1 d . . . . .
O25 O 0.1378(2) 0.59153(17) 0.41907(8) 0.0329(8) Uani 1 1 d . . . . .
H25A H 0.1837 0.5794 0.4142 0.06(2) Uiso 1 1 d R . . . .
H25B H 0.1217 0.6222 0.4090 0.07(2) Uiso 1 1 d R . . . .
Zn1 Zn 0.39995(3) 0.44910(3) 0.37475(2) 0.01980(13) Uani 1 1 d . U . . .
Zn2 Zn 0.42714(3) 0.40677(3) 0.29005(2) 0.01655(12) Uani 1 1 d . U . . .
Zn3 Zn 0.45066(3) 0.37169(3) 0.21096(2) 0.01869(13) Uani 1 1 d . U . . .
Zn4 Zn 0.47094(4) 0.32805(3) 0.12754(2) 0.02328(14) Uani 1 1 d . U . . .
Co1 Co 0.27418(4) 0.14754(4) 0.18352(2) 0.02103(16) Uani 1 1 d . U . . .
O1A O 0.6272(8) 0.1931(6) 0.5008(3) 0.094(3) Uani 0.5 1 d D U P C 1
N1A N 0.6733(9) 0.2890(7) 0.5247(5) 0.109(4) Uani 0.5 1 d D U P C 1
C1A C 0.6248(14) 0.2444(14) 0.5160(12) 0.106(4) Uani 0.5 1 d D U P C 1
H1A H 0.5723 0.2530 0.5230 0.127 Uiso 0.5 1 calc R U P C 1
C2A C 0.7563(10) 0.2896(12) 0.5131(6) 0.136(5) Uani 0.5 1 d D U P C 1
H2A1 H 0.7636 0.2545 0.4975 0.204 Uiso 0.5 1 calc R U P C 1
H2A2 H 0.7940 0.2854 0.5324 0.204 Uiso 0.5 1 calc R U P C 1
H2A3 H 0.7662 0.3294 0.5015 0.204 Uiso 0.5 1 calc R U P C 1
C3A C 0.6524(13) 0.3398(9) 0.5479(5) 0.128(6) Uani 0.5 1 d D U P C 1
H3A1 H 0.6545 0.3803 0.5362 0.192 Uiso 0.5 1 calc R U P C 1
H3A2 H 0.6905 0.3401 0.5673 0.192 Uiso 0.5 1 calc R U P C 1
H3A3 H 0.5982 0.3328 0.5557 0.192 Uiso 0.5 1 calc R U P C 1
O1AA O 0.5696(9) 0.2263(10) 0.5204(4) 0.147(5) Uani 0.5 1 d D U P D 2
N1AA N 0.7040(9) 0.2709(8) 0.5128(5) 0.113(4) Uani 0.5 1 d D U P D 2
C1AA C 0.6375(14) 0.2413(15) 0.5124(12) 0.110(4) Uani 0.5 1 d D U P D 2
H1AA H 0.6453 0.2125 0.4946 0.131 Uiso 0.5 1 calc R U P D 2
C2AA C 0.7159(13) 0.3366(8) 0.5248(6) 0.135(5) Uani 0.5 1 d D U P D 2
H2A4 H 0.6640 0.3579 0.5226 0.203 Uiso 0.5 1 d R U P D 2
H2A5 H 0.7546 0.3585 0.5112 0.203 Uiso 0.5 1 d R U P D 2
H2A6 H 0.7348 0.3369 0.5484 0.203 Uiso 0.5 1 d R U P D 2
C3AA C 0.7707(11) 0.2451(11) 0.4938(6) 0.132(6) Uani 0.5 1 d D U P D 2
H3A4 H 0.7582 0.2024 0.4859 0.198 Uiso 0.5 1 d R U P D 2
H3A5 H 0.8189 0.2441 0.5086 0.198 Uiso 0.5 1 d R U P D 2
H3A6 H 0.7800 0.2723 0.4744 0.198 Uiso 0.5 1 d R U P D 2
O1C O 0.2452(4) 0.1515(3) 0.28660(14) 0.0480(15) Uani 0.69 1 d D U P E 1
N1C N 0.2069(3) 0.0579(3) 0.30893(16) 0.0466(15) Uani 0.69 1 d D U P E 1
C1C C 0.2206(4) 0.1182(3) 0.3098(2) 0.0418(18) Uani 0.69 1 d D U P E 1
H1C H 0.2107 0.1390 0.3303 0.050 Uiso 0.69 1 calc R U P E 1
C2C C 0.2209(7) 0.0209(5) 0.2782(2) 0.057(3) Uani 0.69 1 d D U P E 1
H2C1 H 0.2488 0.0471 0.2621 0.086 Uiso 0.69 1 calc R U P E 1
H2C2 H 0.1694 0.0072 0.2680 0.086 Uiso 0.69 1 calc R U P E 1
H2C3 H 0.2536 -0.0160 0.2841 0.086 Uiso 0.69 1 calc R U P E 1
C3C C 0.1780(6) 0.0248(5) 0.3385(2) 0.081(3) Uani 0.69 1 d D U P E 1
H3C1 H 0.2207 -0.0021 0.3481 0.122 Uiso 0.69 1 calc R U P E 1
H3C2 H 0.1316 -0.0010 0.3319 0.122 Uiso 0.69 1 calc R U P E 1
H3C3 H 0.1626 0.0557 0.3554 0.122 Uiso 0.69 1 calc R U P E 1
O1D O 0.2851(8) -0.0009(7) 0.2768(3) 0.054(3) Uiso 0.31 1 d D U P F 2
N1D N 0.1847(7) 0.0686(6) 0.2881(3) 0.042(3) Uiso 0.31 1 d D U P F 2
C1D C 0.2137(10) 0.0155(7) 0.2779(3) 0.053(4) Uiso 0.31 1 d D U P F 2
H1D H 0.1754 -0.0148 0.2703 0.064 Uiso 0.31 1 calc R U P F 2
C2D C 0.2384(11) 0.1195(9) 0.3004(6) 0.051(5) Uiso 0.31 1 d D U P F 2
H2D1 H 0.2941 0.1074 0.2973 0.076 Uiso 0.31 1 calc R U P F 2
H2D2 H 0.2303 0.1268 0.3244 0.076 Uiso 0.31 1 calc R U P F 2
H2D3 H 0.2263 0.1582 0.2878 0.076 Uiso 0.31 1 calc R U P F 2
C3D C 0.0985(8) 0.0803(10) 0.2876(5) 0.065(6) Uiso 0.31 1 d D U P F 2
H3D1 H 0.0850 0.1138 0.2714 0.098 Uiso 0.31 1 calc R U P F 2
H3D2 H 0.0830 0.0932 0.3101 0.098 Uiso 0.31 1 calc R U P F 2
H3D3 H 0.0698 0.0418 0.2810 0.098 Uiso 0.31 1 calc R U P F 2

loop_
_atom_site_aniso_label
_atom_site_aniso_U_11
_atom_site_aniso_U_22
_atom_site_aniso_U_33
_atom_site_aniso_U_23
_atom_site_aniso_U_13
_atom_site_aniso_U_12
C1 0.012(2) 0.0206(19) 0.0231(19) -0.0021(15) -0.0002(15) 0.0020(15)
C2 0.014(2) 0.0213(19) 0.0229(19) -0.0012(15) -0.0024(15) 0.0015(16)
C3 0.014(2) 0.0177(19) 0.030(2) -0.0023(16) -0.0014(16) -0.0003(16)
C4 0.013(2) 0.019(2) 0.032(2) -0.0010(16) -0.0022(16) 0.0011(16)
C5 0.019(2) 0.0166(19) 0.029(2) 0.0008(16) 0.0003(16) 0.0001(16)
C6 0.019(2) 0.0166(19) 0.030(2) 0.0009(16) -0.0007(16) 0.0033(16)
C7 0.023(2) 0.021(2) 0.037(2) -0.0017(18) 0.0006(18) -0.0006(18)
C8 0.037(3) 0.019(2) 0.040(2) 0.0022(19) 0.008(2) -0.004(2)
C9 0.035(3) 0.019(2) 0.035(2) 0.0030(18) 0.008(2) -0.0015(19)
C10 0.028(2) 0.018(2) 0.028(2) 0.0056(16) 0.0026(17) 0.0030(17)
C11 0.041(3) 0.017(2) 0.025(2) 0.0046(16) 0.0008(18) -0.0013(19)
C12 0.047(3) 0.026(2) 0.030(2) 0.0077(18) 0.001(2) -0.003(2)
C13 0.054(3) 0.032(2) 0.024(2) 0.0070(18) 0.002(2) -0.007(2)
C14 0.042(3) 0.023(2) 0.021(2) 0.0023(16) 0.0034(18) -0.0018(19)
C15 0.030(3) 0.026(2) 0.0202(19) -0.0016(16) 0.0028(17) -0.0035(19)
C16 0.026(2) 0.030(3) 0.027(2) -0.0038(19) -0.0016(18) 0.000(2)
C17 0.036(3) 0.047(3) 0.028(2) 0.000(2) -0.007(2) 0.001(2)
C18 0.026(2) 0.015(2) 0.033(2) -0.0031(18) 0.0004(18) 0.0016(17)
C19 0.032(3) 0.022(2) 0.043(3) -0.004(2) -0.004(2) -0.006(2)
C20 0.063(4) 0.041(3) 0.041(3) 0.019(3) -0.007(3) -0.008(3)
C21 0.080(5) 0.054(4) 0.043(3) 0.014(3) 0.003(3) -0.017(3)
C22 0.087(10) 0.029(9) 0.023(5) 0.011(4) -0.006(5) -0.024(7)
C23 0.090(9) 0.117(15) 0.041(7) 0.019(8) -0.020(6) -0.029(8)
C22A 0.088(11) 0.044(14) 0.022(5) 0.005(6) 0.000(5) -0.005(8)
C23A 0.105(10) 0.066(9) 0.030(6) 0.002(6) 0.013(6) 0.006(8)
C24 0.0166(19) 0.0143(19) 0.0230(19) 0.0000(15) 0.0049(14) 0.0025(15)
C25 0.023(2) 0.021(2) 0.0219(19) 0.0006(17) 0.0036(15) 0.0014(16)
C26 0.021(2) 0.024(2) 0.028(2) -0.0027(18) 0.0076(16) 0.0019(17)
C27 0.021(2) 0.028(2) 0.032(2) -0.0018(19) 0.0064(16) -0.0004(18)
C28 0.019(2) 0.022(2) 0.032(2) -0.0031(18) 0.0012(16) 0.0011(17)
C29 0.017(2) 0.021(2) 0.038(2) -0.0009(18) 0.0012(16) -0.0030(17)
C30 0.018(2) 0.031(3) 0.045(3) -0.006(2) 0.0022(18) 0.0038(19)
C31 0.017(2) 0.028(3) 0.049(3) -0.003(2) -0.0041(19) -0.0016(19)
C32 0.021(2) 0.023(2) 0.040(3) -0.001(2) -0.0047(18) -0.0040(18)
C33 0.025(2) 0.018(2) 0.031(2) 0.0005(17) -0.0066(16) -0.0031(17)
C34 0.019(2) 0.025(2) 0.031(2) -0.0010(18) -0.0059(16) -0.0023(17)
C35 0.033(3) 0.049(3) 0.030(2) -0.004(2) -0.0061(19) 0.000(2)
C36 0.030(2) 0.047(3) 0.025(2) -0.007(2) -0.0043(17) -0.001(2)
C37 0.024(2) 0.029(2) 0.022(2) -0.0034(18) -0.0017(16) -0.0027(17)
C38 0.024(2) 0.029(2) 0.0210(19) -0.0027(18) 0.0000(16) -0.0021(18)
C39 0.016(2) 0.041(3) 0.032(2) -0.005(2) 0.0095(17) 0.003(2)
C40 0.041(3) 0.051(3) 0.032(3) 0.007(2) 0.012(2) -0.001(3)
C41 0.025(3) 0.046(3) 0.043(3) -0.005(2) 0.009(2) 0.005(2)
C42 0.029(3) 0.056(4) 0.077(5) 0.006(3) 0.016(3) -0.002(3)
C43 0.044(3) 0.114(6) 0.032(3) -0.011(3) -0.013(3) 0.013(4)
C44 0.067(5) 0.138(7) 0.075(5) 0.042(5) -0.007(4) 0.020(5)
C45 0.037(3) 0.134(7) 0.028(3) -0.021(3) -0.008(2) 0.011(4)
C46 0.085(6) 0.184(10) 0.053(5) 0.030(5) 0.020(4) 0.020(6)
C47 0.019(2) 0.021(2) 0.025(2) 0.0039(16) 0.0042(16) 0.0057(17)
C48 0.019(2) 0.025(2) 0.0228(19) 0.0047(16) 0.0042(16) 0.0061(17)
C49 0.031(3) 0.032(2) 0.027(2) 0.0078(18) 0.0060(18) 0.010(2)
C50 0.027(2) 0.028(2) 0.027(2) 0.0076(18) 0.0014(17) 0.0077(19)
C51 0.020(2) 0.023(2) 0.029(2) 0.0037(17) 0.0006(16) 0.0048(17)
C52 0.021(2) 0.023(2) 0.032(2) 0.0028(17) 0.0005(17) 0.0007(18)
C53 0.027(3) 0.032(2) 0.034(2) 0.005(2) 0.0046(19) 0.010(2)
C54 0.027(3) 0.028(2) 0.041(3) 0.002(2) 0.0017(19) 0.013(2)
C55 0.024(2) 0.025(2) 0.039(2) -0.0023(19) 0.0064(19) 0.0077(19)
C56 0.012(2) 0.022(2) 0.034(2) -0.0044(17) 0.0029(16) -0.0005(16)
C57 0.018(2) 0.021(2) 0.028(2) -0.0035(16) 0.0015(16) -0.0015(17)
C58 0.016(2) 0.026(2) 0.032(2) -0.0077(17) 0.0044(16) -0.0016(17)
C59 0.022(2) 0.020(2) 0.029(2) -0.0047(17) 0.0056(16) -0.0021(17)
C60 0.021(2) 0.020(2) 0.0222(19) -0.0020(16) 0.0024(15) -0.0039(16)
C61 0.017(2) 0.020(2) 0.0232(19) -0.0014(16) 0.0027(15) -0.0068(16)
C62 0.074(4) 0.065(4) 0.024(2) 0.013(2) 0.015(2) 0.045(3)
C63 0.145(8) 0.098(6) 0.046(4) -0.016(4) 0.003(5) 0.029(5)
C64 0.052(3) 0.040(3) 0.028(2) 0.009(2) 0.004(2) 0.026(3)
C65 0.060(4) 0.051(4) 0.065(4) 0.032(3) 0.008(3) 0.018(3)
C66 0.017(2) 0.028(2) 0.038(3) -0.007(2) 0.0036(18) 0.0002(18)
C67 0.023(3) 0.031(3) 0.057(3) -0.017(2) 0.001(2) 0.000(2)
C68 0.026(2) 0.030(3) 0.028(2) -0.0043(19) 0.0070(18) -0.001(2)
C69 0.033(3) 0.040(3) 0.030(2) -0.010(2) 0.006(2) -0.007(2)
C70 0.021(2) 0.038(2) 0.020(2) 0.0009(18) 0.0024(16) 0.0040(19)
C71 0.029(2) 0.035(3) 0.0183(19) 0.0014(18) 0.0056(17) 0.007(2)
C72 0.036(3) 0.040(3) 0.024(2) 0.005(2) 0.0086(19) 0.013(2)
C73 0.030(2) 0.036(3) 0.020(2) 0.0072(19) 0.0049(17) 0.008(2)
C74 0.030(2) 0.034(2) 0.0151(19) 0.0042(17) 0.0052(16) 0.0059(19)
C75 0.028(2) 0.036(2) 0.0154(19) 0.0033(18) 0.0033(16) 0.0026(19)
C76 0.036(3) 0.032(2) 0.020(2) 0.0047(19) 0.0083(18) 0.002(2)
C77 0.030(3) 0.035(2) 0.021(2) 0.0029(19) 0.0108(18) 0.001(2)
C78 0.024(2) 0.038(3) 0.024(2) 0.0041(19) 0.0103(18) 0.0054(19)
C79 0.025(2) 0.034(2) 0.0164(19) 0.0022(17) 0.0036(16) 0.0023(18)
C80 0.028(2) 0.030(2) 0.0172(19) 0.0029(16) 0.0052(17) 0.0029(18)
C81 0.043(3) 0.031(2) 0.021(2) -0.0014(18) 0.0072(19) 0.007(2)
C82 0.039(3) 0.029(2) 0.023(2) -0.0006(18) 0.0063(19) 0.007(2)
C83 0.028(2) 0.028(2) 0.0208(19) 0.0012(17) 0.0038(17) 0.0048(19)
C84 0.021(2) 0.029(2) 0.021(2) 0.0018(17) 0.0020(16) 0.0019(18)
C85 0.062(6) 0.112(9) 0.044(6) 0.039(6) 0.034(5) 0.063(6)
C86 0.052(5) 0.168(12) 0.079(7) 0.065(8) 0.015(5) 0.040(6)
C87 0.042(3) 0.048(3) 0.020(2) 0.009(2) 0.008(2) 0.016(2)
C88 0.075(4) 0.043(3) 0.036(3) 0.009(3) 0.019(3) 0.014(3)
C89 0.063(4) 0.039(3) 0.023(2) -0.005(2) 0.014(2) 0.006(3)
C90 0.068(4) 0.058(4) 0.038(3) 0.011(3) 0.023(3) 0.021(3)
C91 0.069(4) 0.035(3) 0.031(3) 0.003(2) 0.014(3) 0.015(3)
C92 0.107(6) 0.032(3) 0.059(4) -0.008(3) 0.010(4) -0.002(3)
C93 0.023(2) 0.032(2) 0.031(2) -0.0035(19) 0.0010(17) -0.0160(19)
C94 0.019(2) 0.040(3) 0.027(2) -0.0012(19) -0.0023(17) -0.0078(19)
C95 0.023(2) 0.035(2) 0.035(2) 0.0020(19) -0.0037(18) -0.0046(19)
C96 0.019(2) 0.031(2) 0.035(2) -0.0047(19) 0.0019(17) -0.0058(18)
C97 0.023(2) 0.032(2) 0.027(2) -0.0010(19) 0.0031(17) -0.0111(19)
C98 0.027(3) 0.030(2) 0.049(3) -0.002(2) 0.003(2) -0.0001(19)
C99 0.019(2) 0.030(2) 0.037(2) -0.0056(19) 0.0055(18) -0.0044(18)
C100 0.015(2) 0.029(2) 0.036(2) -0.0027(19) 0.0028(17) -0.0049(17)
C101 0.020(2) 0.036(3) 0.035(2) -0.010(2) -0.0025(18) -0.0062(19)
C102 0.031(3) 0.042(3) 0.036(2) 0.003(2) -0.007(2) -0.003(2)
C103 0.018(2) 0.022(2) 0.031(2) 0.0033(18) -0.0002(17) 0.0000(17)
C104 0.032(3) 0.045(3) 0.046(3) 0.022(3) 0.009(2) 0.010(2)
C105 0.030(3) 0.026(2) 0.062(3) 0.003(2) 0.011(2) 0.006(2)
C106 0.030(3) 0.026(2) 0.032(2) -0.0033(18) -0.0028(19) -0.0028(19)
C107 0.032(3) 0.027(3) 0.072(4) 0.003(3) -0.007(3) -0.002(2)
C108 0.080(5) 0.064(5) 0.058(4) 0.023(3) 0.002(3) -0.018(4)
N1 0.0191(18) 0.0169(17) 0.0227(17) -0.0015(14) -0.0004(13) 0.0006(14)
N2 0.028(2) 0.0157(17) 0.0273(18) 0.0020(14) 0.0016(15) 0.0041(15)
N3 0.039(2) 0.0177(18) 0.0200(17) 0.0026(14) 0.0030(15) 0.0006(16)
N4 0.0141(17) 0.0203(18) 0.0251(17) -0.0022(14) 0.0048(13) 0.0003(14)
N5 0.0210(19) 0.0180(18) 0.0309(18) -0.0009(15) -0.0021(14) 0.0003(15)
N6 0.0194(18) 0.036(2) 0.0220(18) -0.0047(16) -0.0032(14) 0.0000(16)
N7 0.0183(18) 0.0189(17) 0.0229(17) 0.0026(14) 0.0026(13) 0.0037(14)
N8 0.0148(18) 0.0197(18) 0.0293(18) -0.0024(15) -0.0001(14) 0.0015(14)
N9 0.0221(19) 0.0205(18) 0.0224(17) -0.0024(14) 0.0016(14) 0.0028(15)
N10 0.029(2) 0.033(2) 0.0178(17) 0.0067(16) 0.0071(14) 0.0070(17)
N11 0.028(2) 0.032(2) 0.0168(17) 0.0041(15) 0.0059(14) 0.0026(16)
N12 0.029(2) 0.0272(19) 0.0186(17) 0.0015(15) 0.0066(15) 0.0062(16)
N13 0.0178(19) 0.0228(19) 0.039(2) 0.0050(16) 0.0044(15) 0.0010(15)
N14 0.038(3) 0.030(2) 0.044(2) 0.0077(18) -0.0038(19) -0.0048(19)
O22 0.0234(18) 0.040(2) 0.045(2) -0.0112(17) 0.0026(15) -0.0044(16)
N16 0.021(2) 0.031(2) 0.055(3) -0.005(2) 0.0077(17) 0.0004(17)
C112 0.031(3) 0.024(2) 0.052(3) -0.007(2) 0.003(2) 0.002(2)
C113 0.015(2) 0.035(3) 0.070(4) -0.002(3) 0.004(2) 0.000(2)
C114 0.046(4) 0.049(4) 0.061(3) 0.001(3) 0.017(3) -0.008(3)
N17 0.112(6) 0.080(5) 0.070(4) -0.034(4) 0.014(4) -0.010(5)
O24 0.069(3) 0.042(2) 0.055(3) 0.012(2) -0.009(2) -0.003(2)
N18 0.085(5) 0.156(8) 0.045(3) 0.015(4) -0.002(3) 0.058(5)
C118 0.053(4) 0.057(4) 0.069(4) 0.005(3) -0.002(3) -0.009(3)
C119 0.228(17) 0.323(19) 0.128(10) -0.005(11) 0.016(10) 0.198(16)
C120 0.198(15) 0.36(2) 0.128(9) 0.112(11) 0.018(9) 0.166(16)
O1 0.0247(17) 0.0274(17) 0.0203(14) -0.0002(12) 0.0030(12) 0.0002(13)
O2 0.0304(18) 0.0240(16) 0.0229(15) -0.0024(13) 0.0050(13) -0.0034(13)
O3 0.0316(18) 0.0240(16) 0.0223(15) 0.0020(13) 0.0054(12) -0.0061(14)
O4 0.056(2) 0.0273(18) 0.0222(16) -0.0023(14) 0.0005(15) -0.0055(16)
O5 0.0249(17) 0.0335(18) 0.0190(14) -0.0017(13) 0.0036(12) 0.0030(14)
O6 0.0106(14) 0.0301(17) 0.0237(15) -0.0022(13) 0.0056(11) 0.0049(12)
O7 0.0210(16) 0.046(2) 0.0218(15) -0.0051(14) -0.0021(12) -0.0004(15)
O8 0.0241(17) 0.041(2) 0.0257(16) -0.0108(15) 0.0031(13) 0.0022(15)
O9 0.046(2) 0.0329(18) 0.0254(16) 0.0077(14) 0.0126(14) 0.0208(16)
O10 0.0249(16) 0.0220(15) 0.0203(14) 0.0006(12) -0.0002(12) 0.0053(13)
O11 0.0198(15) 0.0197(15) 0.0210(14) -0.0017(12) 0.0046(11) 0.0007(12)
O12 0.0249(17) 0.0277(17) 0.0202(14) -0.0017(13) 0.0028(12) -0.0003(13)
O13 0.0284(17) 0.0377(19) 0.0210(15) 0.0028(14) 0.0073(13) 0.0105(15)
O14 0.0292(18) 0.0358(18) 0.0195(15) 0.0036(14) 0.0047(13) 0.0054(14)
O15 0.039(2) 0.0310(18) 0.0229(16) 0.0047(14) 0.0122(14) 0.0099(15)
O16 0.0318(19) 0.0306(17) 0.0230(16) 0.0018(14) 0.0060(13) 0.0060(14)
O17 0.0212(16) 0.0225(15) 0.0214(14) 0.0011(12) 0.0065(12) -0.0061(12)
O18 0.0102(14) 0.0213(15) 0.0252(15) -0.0004(12) 0.0017(11) 0.0002(12)
O19 0.0214(16) 0.0174(15) 0.0290(16) 0.0023(13) 0.0010(12) -0.0011(12)
O20 0.0256(17) 0.0211(16) 0.0275(16) -0.0013(13) -0.0011(13) 0.0018(13)
O23 0.106(5) 0.081(4) 0.151(6) -0.049(4) 0.069(5) -0.040(4)
O25 0.040(2) 0.0330(19) 0.0263(17) 0.0058(16) 0.0100(15) 0.0107(17)
Zn1 0.0199(3) 0.0220(3) 0.0179(3) 0.0021(2) 0.0045(2) 0.0041(2)
Zn2 0.0143(3) 0.0171(3) 0.0185(3) 0.0020(2) 0.0039(2) 0.0017(2)
Zn3 0.0177(3) 0.0186(3) 0.0197(3) -0.0026(2) 0.0010(2) -0.0010(2)
Zn4 0.0263(3) 0.0248(3) 0.0189(3) -0.0022(2) 0.0025(2) -0.0039(3)
Co1 0.0198(4) 0.0214(4) 0.0219(4) -0.0026(3) 0.0010(3) -0.0061(3)
O1A 0.116(8) 0.115(8) 0.050(6) 0.011(5) -0.028(6) -0.027(7)
N1A 0.119(8) 0.119(7) 0.084(8) 0.011(5) -0.037(6) -0.039(6)
C1A 0.117(8) 0.122(7) 0.075(7) 0.016(5) -0.039(6) -0.037(6)
C2A 0.126(9) 0.151(11) 0.130(11) -0.004(9) -0.020(8) -0.041(8)
C3A 0.145(12) 0.121(10) 0.115(11) 0.000(8) -0.015(9) -0.038(9)
O1AA 0.138(9) 0.183(11) 0.117(9) 0.053(8) -0.038(7) -0.045(8)
N1AA 0.120(8) 0.125(8) 0.091(8) 0.009(6) -0.038(6) -0.040(6)
C1AA 0.119(8) 0.127(8) 0.078(8) 0.022(6) -0.044(6) -0.040(6)
C2AA 0.131(11) 0.134(9) 0.138(11) -0.015(8) -0.026(9) -0.040(8)
C3AA 0.121(10) 0.149(13) 0.124(12) -0.015(10) -0.030(8) -0.041(9)
O1C 0.064(4) 0.038(3) 0.042(3) 0.007(3) 0.014(3) 0.002(3)
N1C 0.054(3) 0.037(3) 0.049(3) 0.001(3) 0.009(3) -0.006(3)
C1C 0.051(4) 0.035(3) 0.040(4) -0.001(3) 0.008(3) -0.006(3)
C2C 0.082(6) 0.039(4) 0.051(4) -0.001(4) 0.008(4) 0.009(4)
C3C 0.109(9) 0.059(6) 0.079(6) 0.006(5) 0.040(6) -0.013(6)

loop_
_atom_type_symbol
_atom_type_description
_atom_type_scat_dispersion_real
_atom_type_scat_dispersion_imag
_atom_type_scat_source
C C 0.0181 0.0091 'International Tables Vol C Tables 4.2.6.8 and 6.1.1.4'
H H 0.0000 0.0000 'International Tables Vol C Tables 4.2.6.8 and 6.1.1.4'
N N 0.0311 0.0180 'International Tables Vol C Tables 4.2.6.8 and 6.1.1.4'
O O 0.0492 0.0322 'International Tables Vol C Tables 4.2.6.8 and 6.1.1.4'
Zn Zn -1.5491 0.6778 'International Tables Vol C Tables 4.2.6.8 and 6.1.1.4'
Co Co -2.3653 3.6143 'International Tables Vol C Tables 4.2.6.8 and 6.1.1.4'

loop_
_geom_angle_atom_site_label_1
_geom_angle_atom_site_label_2
_geom_angle_atom_site_label_3
_geom_angle
_geom_angle_site_symmetry_1
_geom_angle_site_symmetry_3
O2 C1 O1 125.2(4) . .
O2 C1 C2 116.6(4) . .
O1 C1 C2 118.3(4) . .
N1 C2 C3 107.5(4) . .
N1 C2 C1 119.9(4) . .
C3 C2 C1 132.3(4) . .
C2 C3 C4 107.2(4) . .
C2 C3 C16 126.3(4) . .
C4 C3 C16 126.6(4) . .
C5 C4 C3 107.2(4) . .
C5 C4 C18 127.4(4) . .
C3 C4 C18 125.4(4) . .
N1 C5 C4 108.2(4) . .
N1 C5 C6 119.6(4) . .
C4 C5 C6 132.2(4) . .
N2 C6 C7 122.1(4) . .
N2 C6 C5 115.2(4) . .
C7 C6 C5 122.7(4) . .
C8 C7 C6 119.2(5) . .
C8 C7 H7 120.4 . .
C6 C7 H7 120.4 . .
C9 C8 C7 119.5(5) . .
C9 C8 H8 120.3 . .
C7 C8 H8 120.3 . .
C8 C9 C10 118.7(5) . .
C8 C9 H9 120.6 . .
C10 C9 H9 120.6 . .
N2 C10 C9 122.0(4) . .
N2 C10 C11 115.2(4) . .
C9 C10 C11 122.6(4) . .
N3 C11 C12 108.0(4) . .
N3 C11 C10 119.0(4) . .
C12 C11 C10 132.9(4) . .
C11 C12 C13 107.1(4) . .
C11 C12 C20 126.8(5) . .
C13 C12 C20 125.9(5) . .
C14 C13 C12 107.2(4) . .
C14 C13 C22 128.8(18) . .
C12 C13 C22 124.0(18) . .
C14 C13 C22A 123(2) . .
C12 C13 C22A 129(2) . .
N3 C14 C13 107.8(4) . .
N3 C14 C15 119.7(4) . .
C13 C14 C15 132.3(5) . .
O3 C15 O4 123.9(4) . .
O3 C15 C14 117.7(4) . .
O4 C15 C14 118.4(4) . .
C3 C16 C17 112.6(4) . .
C3 C16 H16A 109.1 . .
C17 C16 H16A 109.1 . .
C3 C16 H16B 109.1 . .
C17 C16 H16B 109.1 . .
H16A C16 H16B 107.8 . .
C16 C17 H17A 109.5 . .
C16 C17 H17B 109.5 . .
H17A C17 H17B 109.5 . .
C16 C17 H17C 109.5 . .
H17A C17 H17C 109.5 . .
H17B C17 H17C 109.5 . .
C4 C18 C19 113.3(4) . .
C4 C18 H18A 108.9 . .
C19 C18 H18A 108.9 . .
C4 C18 H18B 108.9 . .
C19 C18 H18B 108.9 . .
H18A C18 H18B 107.7 . .
C18 C19 H19A 109.5 . .
C18 C19 H19B 109.5 . .
H19A C19 H19B 109.5 . .
C18 C19 H19C 109.5 . .
H19A C19 H19C 109.5 . .
H19B C19 H19C 109.5 . .
C12 C20 C21 113.8(5) . .
C12 C20 H20A 108.8 . .
C21 C20 H20A 108.8 . .
C12 C20 H20B 108.8 . .
C21 C20 H20B 108.8 . .
H20A C20 H20B 107.7 . .
C20 C21 H21A 109.5 . .
C20 C21 H21B 109.5 . .
H21A C21 H21B 109.5 . .
C20 C21 H21C 109.5 . .
H21A C21 H21C 109.5 . .
H21B C21 H21C 109.5 . .
C13 C22 C23 111.9(13) . .
C13 C22 H22A 109.2 . .
C23 C22 H22A 109.2 . .
C13 C22 H22B 109.2 . .
C23 C22 H22B 109.2 . .
H22A C22 H22B 107.9 . .
C22 C23 H23A 109.5 . .
C22 C23 H23B 109.5 . .
H23A C23 H23B 109.5 . .
C22 C23 H23C 109.5 . .
H23A C23 H23C 109.5 . .
H23B C23 H23C 109.5 . .
C13 C22A C23A 111.0(19) . .
C13 C22A H22C 109.4 . .
C23A C22A H22C 109.4 . .
C13 C22A H22D 109.4 . .
C23A C22A H22D 109.4 . .
H22C C22A H22D 108.0 . .
C22A C23A H23D 109.5 . .
C22A C23A H23E 109.5 . .
H23D C23A H23E 109.5 . .
C22A C23A H23F 109.5 . .
H23D C23A H23F 109.5 . .
H23E C23A H23F 109.5 . .
O5 C24 O6 125.8(4) . .
O5 C24 C25 118.2(4) . .
O6 C24 C25 116.0(4) . .
N4 C25 C26 107.9(4) . .
N4 C25 C24 120.2(4) . .
C26 C25 C24 131.8(4) . .
C25 C26 C27 106.7(4) . .
C25 C26 C39 125.1(4) . .
C27 C26 C39 128.1(4) . .
C28 C27 C26 107.3(4) . .
C28 C27 C41 127.3(5) . .
C26 C27 C41 125.3(4) . .
N4 C28 C27 107.1(4) . .
N4 C28 C29 118.0(4) . .
C27 C28 C29 134.9(4) . .
N5 C29 C30 121.1(4) . .
N5 C29 C28 113.2(4) . .
C30 C29 C28 125.6(4) . .
C31 C30 C29 118.3(5) . .
C31 C30 H30 120.9 . .
C29 C30 H30 120.9 . .
C32 C31 C30 120.9(5) . .
C32 C31 H31 119.6 . .
C30 C31 H31 119.6 . .
C31 C32 C33 118.1(5) . .
C31 C32 H32 121.0 . .
C33 C32 H32 121.0 . .
N5 C33 C32 121.9(5) . .
N5 C33 C34 112.8(4) . .
C32 C33 C34 125.3(4) . .
N6 C34 C35 107.2(4) . .
N6 C34 C33 117.5(4) . .
C35 C34 C33 135.3(4) . .
C34 C35 C36 107.3(4) . .
C34 C35 C43 127.8(5) . .
C36 C35 C43 124.9(5) . .
C37 C36 C35 107.0(4) . .
C37 C36 C45 125.4(5) . .
C35 C36 C45 127.6(5) . .
N6 C37 C36 107.5(4) . .
N6 C37 C38 120.2(4) . .
C36 C37 C38 132.3(4) . .
O8 C38 O7 125.9(4) . .
O8 C38 C37 117.8(4) . .
O7 C38 C37 116.2(4) . .
C26 C39 C40 113.9(4) . .
C26 C39 H39A 108.8 . .
C40 C39 H39A 108.8 . .
C26 C39 H39B 108.8 . .
C40 C39 H39B 108.8 . .
H39A C39 H39B 107.7 . .
C39 C40 H40A 109.5 . .
C39 C40 H40B 109.5 . .
H40A C40 H40B 109.5 . .
C39 C40 H40C 109.5 . .
H40A C40 H40C 109.5 . .
H40B C40 H40C 109.5 . .
C27 C41 C42 113.0(5) . .
C27 C41 H41A 109.0 . .
C42 C41 H41A 109.0 . .
C27 C41 H41B 109.0 . .
C42 C41 H41B 109.0 . .
H41A C41 H41B 107.8 . .
C41 C42 H42A 109.5 . .
C41 C42 H42B 109.5 . .
H42A C42 H42B 109.5 . .
C41 C42 H42C 109.5 . .
H42A C42 H42C 109.5 . .
H42B C42 H42C 109.5 . .
C44 C43 C35 111.6(7) . .
C44 C43 H43A 109.3 . .
C35 C43 H43A 109.3 . .
C44 C43 H43B 109.3 . .
C35 C43 H43B 109.3 . .
H43A C43 H43B 108.0 . .
C43 C44 H44A 109.5 . .
C43 C44 H44B 109.5 . .
H44A C44 H44B 109.5 . .
C43 C44 H44C 109.5 . .
H44A C44 H44C 109.5 . .
H44B C44 H44C 109.5 . .
C46 C45 C36 112.5(7) . .
C46 C45 H45A 109.1 . .
C36 C45 H45A 109.1 . .
C46 C45 H45B 109.1 . .
C36 C45 H45B 109.1 . .
H45A C45 H45B 107.8 . .
C45 C46 H46A 109.5 . .
C45 C46 H46B 109.5 . .
H46A C46 H46B 109.5 . .
C45 C46 H46C 109.5 . .
H46A C46 H46C 109.5 . .
H46B C46 H46C 109.5 . .
O9 C47 O10 126.8(4) . .
O9 C47 C48 117.6(4) . .
O10 C47 C48 115.5(4) . .
N7 C48 C49 107.4(4) . .
N7 C48 C47 119.1(4) . .
C49 C48 C47 133.5(4) . .
C48 C49 C50 107.0(4) . .
C48 C49 C62 126.4(5) . .
C50 C49 C62 126.5(4) . .
C51 C50 C49 107.4(4) . .
C51 C50 C64 128.1(4) . .
C49 C50 C64 124.4(4) . .
N7 C51 C50 107.3(4) . .
N7 C51 C52 117.6(4) . .
C50 C51 C52 135.1(4) . .
N8 C52 C53 121.9(4) . .
N8 C52 C51 114.1(4) . .
C53 C52 C51 123.9(4) . .
C54 C53 C52 118.1(5) . .
C54 C53 H53 120.9 . .
C52 C53 H53 120.9 . .
C55 C54 C53 120.7(5) . .
C55 C54 H54 119.6 . .
C53 C54 H54 119.6 . .
C54 C55 C56 117.9(4) . .
C54 C55 H55 121.0 . .
C56 C55 H55 121.0 . .
N8 C56 C55 121.8(4) . .
N8 C56 C57 114.7(4) . .
C55 C56 C57 123.4(4) . .
N9 C57 C58 108.2(4) . .
N9 C57 C56 118.0(4) . .
C58 C57 C56 133.8(4) . .
C57 C58 C59 106.9(4) . .
C57 C58 C66 128.3(4) . .
C59 C58 C66 124.6(4) . .
C60 C59 C58 106.6(4) . .
C60 C59 C68 126.4(4) . .
C58 C59 C68 126.9(4) . .
N9 C60 C59 108.4(4) . .
N9 C60 C61 118.9(4) . .
C59 C60 C61 132.3(4) . .
O12 C61 O11 126.4(4) . .
O12 C61 C60 118.3(4) . .
O11 C61 C60 115.4(4) . .
C49 C62 C63 109.7(6) . .
C49 C62 H62A 109.7 . .
C63 C62 H62A 109.7 . .
C49 C62 H62B 109.7 . .
C63 C62 H62B 109.7 . .
H62A C62 H62B 108.2 . .
C62 C63 H63A 109.5 . .
C62 C63 H63B 109.5 . .
H63A C63 H63B 109.5 . .
C62 C63 H63C 109.5 . .
H63A C63 H63C 109.5 . .
H63B C63 H63C 109.5 . .
C50 C64 C65 112.9(5) . .
C50 C64 H64A 109.0 . .
C65 C64 H64A 109.0 . .
C50 C64 H64B 109.0 . .
C65 C64 H64B 109.0 . .
H64A C64 H64B 107.8 . .
C64 C65 H65A 109.5 . .
C64 C65 H65B 109.5 . .
H65A C65 H65B 109.5 . .
C64 C65 H65C 109.5 . .
H65A C65 H65C 109.5 . .
H65B C65 H65C 109.5 . .
C58 C66 C67 114.2(4) . .
C58 C66 H66A 108.7 . .
C67 C66 H66A 108.7 . .
C58 C66 H66B 108.7 . .
C67 C66 H66B 108.7 . .
H66A C66 H66B 107.6 . .
C66 C67 H67A 109.5 . .
C66 C67 H67B 109.5 . .
H67A C67 H67B 109.5 . .
C66 C67 H67C 109.5 . .
H67A C67 H67C 109.5 . .
H67B C67 H67C 109.5 . .
C59 C68 C69 112.6(4) . .
C59 C68 H68A 109.1 . .
C69 C68 H68A 109.1 . .
C59 C68 H68B 109.1 . .
C69 C68 H68B 109.1 . .
H68A C68 H68B 107.8 . .
C68 C69 H69A 109.5 . .
C68 C69 H69B 109.5 . .
H69A C69 H69B 109.5 . .
C68 C69 H69C 109.5 . .
H69A C69 H69C 109.5 . .
H69B C69 H69C 109.5 . .
O14 C70 O13 125.3(4) . .
O14 C70 C71 119.4(4) . .
O13 C70 C71 115.4(4) . .
N10 C71 C72 108.0(4) . .
N10 C71 C70 119.8(4) . .
C72 C71 C70 132.2(4) . .
C71 C72 C73 107.1(4) . .
C71 C72 C85A 128.3(14) . .
C73 C72 C85A 124.2(14) . .
C71 C72 C85 126.3(7) . .
C73 C72 C85 125.6(7) . .
C74 C73 C72 106.9(4) . .
C74 C73 C87 127.5(4) . .
C72 C73 C87 125.5(4) . .
N10 C74 C73 108.3(4) . .
N10 C74 C75 117.6(4) . .
C73 C74 C75 134.0(4) . .
N11 C75 C76 122.3(4) . .
N11 C75 C74 114.6(4) . .
C76 C75 C74 123.1(5) . .
C77 C76 C75 118.4(5) . .
C77 C76 H76 120.8 . .
C75 C76 H76 120.8 . .
C76 C77 C78 119.9(4) . .
C76 C77 H77 120.0 . .
C78 C77 H77 120.0 . .
C77 C78 C79 118.4(4) . .
C77 C78 H78 120.8 . .
C79 C78 H78 120.8 . .
N11 C79 C78 122.3(4) . .
N11 C79 C80 114.4(4) . .
C78 C79 C80 123.2(4) . .
N12 C80 C81 107.6(4) . .
N12 C80 C79 118.3(4) . .
C81 C80 C79 134.0(4) . .
C80 C81 C82 107.7(4) . .
C80 C81 C89 127.5(5) . .
C82 C81 C89 124.7(5) . .
C83 C82 C81 106.7(4) . .
C83 C82 C91 126.9(5) . .
C81 C82 C91 126.2(4) . .
N12 C83 C82 107.8(4) . .
N12 C83 C84 120.4(4) . .
C82 C83 C84 131.7(4) . .
O15 C84 O16 124.4(4) . .
O15 C84 C83 120.3(4) . .
O16 C84 C83 115.3(4) . .
C86 C85 C72 114.7(10) . .
C86 C85 H85A 108.6 . .
C72 C85 H85A 108.6 . .
C86 C85 H85B 108.6 . .
C72 C85 H85B 108.6 . .
H85A C85 H85B 107.6 . .
C85 C86 H86A 109.5 . .
C85 C86 H86B 109.5 . .
H86A C86 H86B 109.5 . .
C85 C86 H86C 109.5 . .
H86A C86 H86C 109.5 . .
H86B C86 H86C 109.5 . .
C72 C85A C86A 122.2(17) . .
C72 C85A H85C 106.8 . .
C86A C85A H85C 106.8 . .
C72 C85A H85D 106.8 . .
C86A C85A H85D 106.8 . .
H85C C85A H85D 106.6 . .
C85A C86A H86D 109.5 . .
C85A C86A H86E 109.5 . .
H86D C86A H86E 109.5 . .
C85A C86A H86F 109.5 . .
H86D C86A H86F 109.5 . .
H86E C86A H86F 109.5 . .
C73 C87 C88 114.2(5) . .
C73 C87 H87A 108.7 . .
C88 C87 H87A 108.7 . .
C73 C87 H87B 108.7 . .
C88 C87 H87B 108.7 . .
H87A C87 H87B 107.6 . .
C87 C88 H88A 109.5 . .
C87 C88 H88B 109.5 . .
H88A C88 H88B 109.5 . .
C87 C88 H88C 109.5 . .
H88A C88 H88C 109.5 . .
H88B C88 H88C 109.5 . .
C81 C89 C90 112.1(5) . .
C81 C89 H89A 109.2 . .
C90 C89 H89A 109.2 . .
C81 C89 H89B 109.2 . .
C90 C89 H89B 109.2 . .
H89A C89 H89B 107.9 . .
C89 C90 H90A 109.5 . .
C89 C90 H90B 109.5 . .
H90A C90 H90B 109.5 . .
C89 C90 H90C 109.5 . .
H90A C90 H90C 109.5 . .
H90B C90 H90C 109.5 . .
C82 C91 C92 112.3(5) . .
C82 C91 H91A 109.1 . .
C92 C91 H91A 109.1 . .
C82 C91 H91B 109.1 . .
C92 C91 H91B 109.1 . .
H91A C91 H91B 107.9 . .
C91 C92 H92A 109.5 . .
C91 C92 H92B 109.5 . .
H92A C92 H92B 109.5 . .
C91 C92 H92C 109.5 . .
H92A C92 H92C 109.5 . .
H92B C92 H92C 109.5 . .
C97 C93 C94 107.6(4) . .
C97 C93 Co1 69.7(3) . .
C94 C93 Co1 69.2(3) . .
C97 C93 H93 126.2 . .
C94 C93 H93 126.2 . .
Co1 C93 H93 126.4 . .
C95 C94 C93 108.0(4) . .
C95 C94 Co1 70.2(3) . .
C93 C94 Co1 69.5(3) . .
C95 C94 H94 126.0 . .
C93 C94 H94 126.0 . .
Co1 C94 H94 125.9 . .
C96 C95 C94 107.9(5) . .
C96 C95 Co1 69.5(3) . .
C94 C95 Co1 68.8(3) . .
C96 C95 H95 126.0 . .
C94 C95 H95 126.0 . .
Co1 C95 H95 127.2 . .
C97 C96 C95 108.2(4) . .
C97 C96 Co1 69.5(3) . .
C95 C96 Co1 69.8(3) . .
C97 C96 H96 125.9 . .
C95 C96 H96 125.9 . .
Co1 C96 H96 126.3 . .
C96 C97 C93 108.3(4) . .
C96 C97 Co1 69.7(3) . .
C93 C97 Co1 69.2(3) . .
C96 C97 H97 125.9 . .
C93 C97 H97 125.9 . .
Co1 C97 H97 126.8 . .
C99 C98 C102 108.5(5) . .
C99 C98 Co1 69.8(3) . .
C102 C98 Co1 69.5(3) . .
C99 C98 H98 125.8 . .
C102 C98 H98 125.8 . .
Co1 C98 H98 126.5 . .
C98 C99 C100 107.9(4) . .
C98 C99 Co1 69.5(3) . .
C100 C99 Co1 69.6(3) . .
C98 C99 H99 126.0 . .
C100 C99 H99 126.0 . .
Co1 C99 H99 126.4 . .
C99 C100 C101 108.3(4) . .
C99 C100 Co1 69.4(3) . .
C101 C100 Co1 69.7(3) . .
C99 C100 H100 125.8 . .
C101 C100 H100 125.8 . .
Co1 C100 H100 126.6 . .
C100 C101 C102 107.2(4) . .
C100 C101 Co1 69.3(3) . .
C102 C101 Co1 69.1(3) . .
C100 C101 H101 126.4 . .
C102 C101 H101 126.4 . .
Co1 C101 H101 126.8 . .
C98 C102 C101 108.1(5) . .
C98 C102 Co1 69.5(3) . .
C101 C102 Co1 69.8(3) . .
C98 C102 H102 126.0 . .
C101 C102 H102 126.0 . .
Co1 C102 H102 126.3 . .
O19 C103 N13 125.3(4) . .
O19 C103 H103 117.3 . .
N13 C103 H103 117.3 . .
N13 C104 H10A 109.5 . .
N13 C104 H10B 109.5 . .
H10A C104 H10B 109.5 . .
N13 C104 H10C 109.5 . .
H10A C104 H10C 109.5 . .
H10B C104 H10C 109.5 . .
N13 C105 H10D 109.5 . .
N13 C105 H10E 109.5 . .
H10D C105 H10E 109.5 . .
N13 C105 H10F 109.5 . .
H10D C105 H10F 109.5 . .
H10E C105 H10F 109.5 . .
O20 C106 N14 125.1(5) . .
O20 C106 H106 117.5 . .
N14 C106 H106 117.5 . .
N14 C107 H10G 109.5 . .
N14 C107 H10H 109.5 . .
H10G C107 H10H 109.5 . .
N14 C107 H10I 109.5 . .
H10G C107 H10I 109.5 . .
H10H C107 H10I 109.5 . .
N14 C108 H10J 109.5 . .
N14 C108 H10K 109.5 . .
H10J C108 H10K 109.5 . .
N14 C108 H10L 109.5 . .
H10J C108 H10L 109.5 . .
H10K C108 H10L 109.5 . .
O23 C115 N17 129.1(10) . .
O23 C115 H115 115.5 . .
N17 C115 H115 115.5 . .
N17 C116 H11A 109.5 . .
N17 C116 H11B 109.5 . .
H11A C116 H11B 109.5 . .
N17 C116 H11C 109.5 . .
H11A C116 H11C 109.5 . .
H11B C116 H11C 109.5 . .
N17 C117 H11D 109.5 . .
N17 C117 H11E 109.5 . .
H11D C117 H11E 109.5 . .
N17 C117 H11F 109.5 . .
H11D C117 H11F 109.5 . .
H11E C117 H11F 109.5 . .
C5 N1 C2 110.0(4) . .
C5 N1 H1N 125.0 . .
C2 N1 H1N 125.0 . .
C6 N2 C10 118.4(4) . .
C11 N3 C14 109.8(4) . .
C11 N3 H3N 125.1 . .
C14 N3 H3N 125.1 . .
C25 N4 C28 110.9(4) . .
C25 N4 H4N 124.5 . .
C28 N4 H4N 124.5 . .
C33 N5 C29 119.8(4) . .
C34 N6 C37 111.1(4) . .
C34 N6 H6N 124.5 . .
C37 N6 H6N 124.5 . .
C51 N7 C48 110.9(4) . .
C51 N7 H7N 124.5 . .
C48 N7 H7N 124.5 . .
C56 N8 C52 119.4(4) . .
C57 N9 C60 109.8(4) . .
C57 N9 H9N 125.1 . .
C60 N9 H9N 125.1 . .
C71 N10 C74 109.7(4) . .
C71 N10 H10N 125.2 . .
C74 N10 H10N 125.2 . .
C75 N11 C79 118.7(4) . .
C83 N12 C80 110.1(4) . .
C83 N12 H12N 124.9 . .
C80 N12 H12N 124.9 . .
C103 N13 C105 120.8(4) . .
C103 N13 C104 122.2(4) . .
C105 N13 C104 117.0(4) . .
C106 N14 C108 121.1(5) . .
C106 N14 C107 121.6(5) . .
C108 N14 C107 117.3(5) . .
C112 N16 C114 121.9(5) . .
C112 N16 C113 121.1(4) . .
C114 N16 C113 117.1(4) . .
O22 C112 N16 125.5(5) . .
O22 C112 H112 117.2 . .
N16 C112 H112 117.2 . .
N16 C113 H11H 109.5 . .
N16 C113 H11I 109.5 . .
H11H C113 H11I 109.5 . .
N16 C113 H11J 109.5 . .
H11H C113 H11J 109.5 . .
H11I C113 H11J 109.5 . .
N16 C114 H11K 109.5 . .
N16 C114 H11L 109.5 . .
H11K C114 H11L 109.5 . .
N16 C114 H11M 109.5 . .
H11K C114 H11M 109.5 . .
H11L C114 H11M 109.5 . .
C115 N17 C117 122.2(11) . .
C115 N17 C116 118.0(10) . .
C117 N17 C116 119.8(10) . .
C118 N18 C119 115.8(9) . .
C118 N18 C120 117.7(9) . .
C119 N18 C120 126.2(10) . .
O24 C118 N18 122.0(7) . .
O24 C118 H118 119.0 . .
N18 C118 H118 119.0 . .
N18 C119 H11N 109.5 . .
N18 C119 H11O 109.5 . .
H11N C119 H11O 109.5 . .
N18 C119 H11P 109.5 . .
H11N C119 H11P 109.5 . .
H11O C119 H11P 109.5 . .
N18 C120 H12A 109.5 . .
N18 C120 H12B 109.5 . .
H12A C120 H12B 109.5 . .
N18 C120 H12C 109.5 . .
H12A C120 H12C 109.5 . .
H12B C120 H12C 109.5 . .
C1 O1 Zn1 119.7(3) . .
C1 O2 Zn2 148.3(3) . .
C15 O3 Zn3 141.9(3) . .
C15 O4 Zn4 118.5(3) . .
C24 O5 Zn1 139.7(3) . .
C24 O6 Zn2 130.9(3) . .
C38 O7 Zn3 133.6(3) . .
C38 O8 Zn4 134.8(3) . .
C47 O9 Zn1 134.2(3) . .
C47 O10 Zn2 136.6(3) . .
C61 O11 Zn3 133.8(3) . .
C61 O12 Zn4 134.5(3) . .
C70 O13 Zn1 118.5(3) . .
C84 O16 Zn4 117.3(3) . 2
Zn3 O17 Zn2 117.72(11) . .
Zn3 O17 H17O 111.9 . .
Zn2 O17 H17O 121.5 . .
Zn2 O18 Zn3 88.93(7) . .
Zn2 O18 H18O 115.8 . .
Zn3 O18 H18O 114.2 . .
Zn2 O18 H19O 104.8 . .
Zn3 O18 H19O 109.1 . .
H18O O18 H19O 119.5 . .
H25A O25 H25B 114.9 . .
O13 Zn1 O1 115.53(14) . .
O13 Zn1 O9 98.02(14) . .
O1 Zn1 O9 113.49(15) . .
O13 Zn1 O5 103.26(13) . .
O1 Zn1 O5 114.76(13) . .
O9 Zn1 O5 110.15(15) . .
O17 Zn2 O6 108.56(13) . .
O17 Zn2 O10 126.82(13) . .
O6 Zn2 O10 121.30(13) . .
O17 Zn2 O2 90.21(11) . .
O6 Zn2 O2 103.70(13) . .
O10 Zn2 O2 94.73(13) . .
O17 Zn2 O18 77.88(7) . .
O6 Zn2 O18 88.43(12) . .
O10 Zn2 O18 85.77(11) . .
O2 Zn2 O18 165.29(11) . .
O17 Zn3 O11 123.35(13) . .
O17 Zn3 O7 113.57(14) . .
O11 Zn3 O7 116.17(14) . .
O17 Zn3 O3 93.29(11) . .
O11 Zn3 O3 97.97(13) . .
O7 Zn3 O3 105.54(14) . .
O17 Zn3 O18 75.01(7) . .
O11 Zn3 O18 83.71(11) . .
O7 Zn3 O18 85.26(12) . .
O3 Zn3 O18 166.70(11) . .
O16 Zn4 O4 100.00(14) 2_545 .
O16 Zn4 O12 106.10(14) 2_545 .
O4 Zn4 O12 117.33(14) . .
O16 Zn4 O8 110.40(14) 2_545 .
O4 Zn4 O8 106.29(16) . .
O12 Zn4 O8 115.55(14) . .
C94 Co1 C93 41.3(2) . .
C94 Co1 C102 158.8(2) . .
C93 Co1 C102 122.7(2) . .
C94 Co1 C98 121.5(2) . .
C93 Co1 C98 105.6(2) . .
C102 Co1 C98 40.9(2) . .
C94 Co1 C97 69.08(19) . .
C93 Co1 C97 41.06(19) . .
C102 Co1 C97 107.9(2) . .
C98 Co1 C97 121.8(2) . .
C94 Co1 C99 105.2(2) . .
C93 Co1 C99 119.9(2) . .
C102 Co1 C99 68.9(2) . .
C98 Co1 C99 40.7(2) . .
C97 Co1 C99 156.7(2) . .
C94 Co1 C96 69.0(2) . .
C93 Co1 C96 69.0(2) . .
C102 Co1 C96 123.3(2) . .
C98 Co1 C96 158.6(2) . .
C97 Co1 C96 40.76(19) . .
C99 Co1 C96 160.1(2) . .
C94 Co1 C100 120.7(2) . .
C93 Co1 C100 156.33(19) . .
C102 Co1 C100 68.9(2) . .
C98 Co1 C100 68.7(2) . .
C97 Co1 C100 161.33(19) . .
C99 Co1 C100 40.95(19) . .
C96 Co1 C100 124.5(2) . .
C94 Co1 C95 41.0(2) . .
C93 Co1 C95 69.1(2) . .
C102 Co1 C95 159.2(2) . .
C98 Co1 C95 158.6(2) . .
C97 Co1 C95 68.6(2) . .
C99 Co1 C95 122.6(2) . .
C96 Co1 C95 40.74(19) . .
C100 Co1 C95 107.4(2) . .
C94 Co1 C101 157.6(2) . .
C93 Co1 C101 160.4(2) . .
C102 Co1 C101 41.1(2) . .
C98 Co1 C101 69.0(2) . .
C97 Co1 C101 124.6(2) . .
C99 Co1 C101 69.1(2) . .
C96 Co1 C101 108.7(2) . .
C100 Co1 C101 40.99(19) . .
C95 Co1 C101 122.7(2) . .
C1A N1A C3A 123.2(11) . .
C1A N1A C2A 120.6(11) . .
C3A N1A C2A 116.1(10) . .
O1A C1A N1A 138.0(16) . .
O1A C1A H1A 111.0 . .
N1A C1A H1A 111.0 . .
N1A C2A H2A1 109.5 . .
N1A C2A H2A2 109.5 . .
H2A1 C2A H2A2 109.5 . .
N1A C2A H2A3 109.5 . .
H2A1 C2A H2A3 109.5 . .
H2A2 C2A H2A3 109.5 . .
N1A C3A H3A1 109.5 . .
N1A C3A H3A2 109.5 . .
H3A1 C3A H3A2 109.5 . .
N1A C3A H3A3 109.5 . .
H3A1 C3A H3A3 109.5 . .
H3A2 C3A H3A3 109.5 . .
C1AA N1AA C3AA 118.9(12) . .
C1AA N1AA C2AA 124.9(12) . .
C3AA N1AA C2AA 114.8(10) . .
O1AA C1AA N1AA 159(2) . .
O1AA C1AA H1AA 100.5 . .
N1AA C1AA H1AA 100.5 . .
N1AA C2AA H2A4 107.4 . .
N1AA C2AA H2A5 110.6 . .
H2A4 C2AA H2A5 109.5 . .
N1AA C2AA H2A6 110.4 . .
H2A4 C2AA H2A6 109.5 . .
H2A5 C2AA H2A6 109.5 . .
N1AA C3AA H3A4 110.6 . .
N1AA C3AA H3A5 108.4 . .
H3A4 C3AA H3A5 109.5 . .
N1AA C3AA H3A6 109.3 . .
H3A4 C3AA H3A6 109.5 . .
H3A5 C3AA H3A6 109.5 . .
C1C N1C C3C 120.9(7) . .
C1C N1C C2C 120.7(7) . .
C3C N1C C2C 118.5(7) . .
O1C C1C N1C 127.2(8) . .
O1C C1C H1C 116.4 . .
N1C C1C H1C 116.4 . .
N1C C2C H2C1 109.5 . .
N1C C2C H2C2 109.5 . .
H2C1 C2C H2C2 109.5 . .
N1C C2C H2C3 109.5 . .
H2C1 C2C H2C3 109.5 . .
H2C2 C2C H2C3 109.5 . .
N1C C3C H3C1 109.5 . .
N1C C3C H3C2 109.5 . .
H3C1 C3C H3C2 109.5 . .
N1C C3C H3C3 109.5 . .
H3C1 C3C H3C3 109.5 . .
H3C2 C3C H3C3 109.5 . .
C1D N1D C3D 121.6(11) . .
C1D N1D C2D 120.7(10) . .
C3D N1D C2D 117.7(10) . .
O1D C1D N1D 128.6(14) . .
O1D C1D H1D 115.7 . .
N1D C1D H1D 115.7 . .
N1D C2D H2D1 109.5 . .
N1D C2D H2D2 109.5 . .
H2D1 C2D H2D2 109.5 . .
N1D C2D H2D3 109.5 . .
H2D1 C2D H2D3 109.5 . .
H2D2 C2D H2D3 109.5 . .
N1D C3D H3D1 109.5 . .
N1D C3D H3D2 109.5 . .
H3D1 C3D H3D2 109.5 . .
N1D C3D H3D3 109.5 . .
H3D1 C3D H3D3 109.5 . .
H3D2 C3D H3D3 109.5 . .

loop_
_geom_bond_atom_site_label_1
_geom_bond_atom_site_label_2
_geom_bond_distance
_geom_bond_site_symmetry_2
C1 O2 1.258(5) .
C1 O1 1.268(5) .
C1 C2 1.462(6) .
C2 N1 1.377(5) .
C2 C3 1.399(6) .
C3 C4 1.421(6) .
C3 C16 1.505(6) .
C4 C5 1.393(6) .
C4 C18 1.510(6) .
C5 N1 1.364(5) .
C5 C6 1.470(6) .
C6 N2 1.342(6) .
C6 C7 1.390(6) .
C7 C8 1.386(7) .
C7 H7 0.9500 .
C8 C9 1.379(7) .
C8 H8 0.9500 .
C9 C10 1.392(6) .
C9 H9 0.9500 .
C10 N2 1.366(6) .
C10 C11 1.465(7) .
C11 N3 1.362(6) .
C11 C12 1.394(7) .
C12 C13 1.417(7) .
C12 C20 1.506(7) .
C13 C14 1.390(7) .
C13 C22 1.51(3) .
C13 C22A 1.52(3) .
C14 N3 1.373(6) .
C14 C15 1.459(6) .
C15 O3 1.260(5) .
C15 O4 1.278(5) .
C16 C17 1.527(6) .
C16 H16A 0.9900 .
C16 H16B 0.9900 .
C17 H17A 0.9800 .
C17 H17B 0.9800 .
C17 H17C 0.9800 .
C18 C19 1.517(6) .
C18 H18A 0.9900 .
C18 H18B 0.9900 .
C19 H19A 0.9800 .
C19 H19B 0.9800 .
C19 H19C 0.9800 .
C20 C21 1.515(9) .
C20 H20A 0.9900 .
C20 H20B 0.9900 .
C21 H21A 0.9800 .
C21 H21B 0.9800 .
C21 H21C 0.9800 .
C22 C23 1.528(16) .
C22 H22A 0.9900 .
C22 H22B 0.9900 .
C23 H23A 0.9800 .
C23 H23B 0.9800 .
C23 H23C 0.9800 .
C22A C23A 1.525(15) .
C22A H22C 0.9900 .
C22A H22D 0.9900 .
C23A H23D 0.9800 .
C23A H23E 0.9800 .
C23A H23F 0.9800 .
C24 O5 1.259(5) .
C24 O6 1.268(5) .
C24 C25 1.463(6) .
C25 N4 1.359(6) .
C25 C26 1.395(6) .
C26 C27 1.422(7) .
C26 C39 1.492(6) .
C27 C28 1.401(6) .
C27 C41 1.507(6) .
C28 N4 1.361(6) .
C28 C29 1.462(6) .
C29 N5 1.352(6) .
C29 C30 1.404(6) .
C30 C31 1.384(7) .
C30 H30 0.9500 .
C31 C32 1.382(7) .
C31 H31 0.9500 .
C32 C33 1.394(6) .
C32 H32 0.9500 .
C33 N5 1.350(6) .
C33 C34 1.473(7) .
C34 N6 1.357(6) .
C34 C35 1.391(7) .
C35 C36 1.418(8) .
C35 C43 1.506(7) .
C36 C37 1.388(6) .
C36 C45 1.512(7) .
C37 N6 1.358(6) .
C37 C38 1.464(6) .
C38 O8 1.252(5) .
C38 O7 1.266(5) .
C39 C40 1.510(7) .
C39 H39A 0.9900 .
C39 H39B 0.9900 .
C40 H40A 0.9800 .
C40 H40B 0.9800 .
C40 H40C 0.9800 .
C41 C42 1.526(8) .
C41 H41A 0.9900 .
C41 H41B 0.9900 .
C42 H42A 0.9800 .
C42 H42B 0.9800 .
C42 H42C 0.9800 .
C43 C44 1.499(11) .
C43 H43A 0.9900 .
C43 H43B 0.9900 .
C44 H44A 0.9800 .
C44 H44B 0.9800 .
C44 H44C 0.9800 .
C45 C46 1.492(12) .
C45 H45A 0.9900 .
C45 H45B 0.9900 .
C46 H46A 0.9800 .
C46 H46B 0.9800 .
C46 H46C 0.9800 .
C47 O9 1.261(5) .
C47 O10 1.266(5) .
C47 C48 1.463(6) .
C48 N7 1.364(6) .
C48 C49 1.395(6) .
C49 C50 1.412(7) .
C49 C62 1.508(7) .
C50 C51 1.399(6) .
C50 C64 1.518(6) .
C51 N7 1.352(5) .
C51 C52 1.468(6) .
C52 N8 1.349(6) .
C52 C53 1.396(6) .
C53 C54 1.381(7) .
C53 H53 0.9500 .
C54 C55 1.380(7) .
C54 H54 0.9500 .
C55 C56 1.407(6) .
C55 H55 0.9500 .
C56 N8 1.341(6) .
C56 C57 1.476(6) .
C57 N9 1.354(6) .
C57 C58 1.401(6) .
C58 C59 1.421(7) .
C58 C66 1.507(6) .
C59 C60 1.392(6) .
C59 C68 1.497(6) .
C60 N9 1.367(5) .
C60 C61 1.471(6) .
C61 O12 1.261(5) .
C61 O11 1.277(5) .
C62 C63 1.571(12) .
C62 H62A 0.9900 .
C62 H62B 0.9900 .
C63 H63A 0.9800 .
C63 H63B 0.9800 .
C63 H63C 0.9800 .
C64 C65 1.533(9) .
C64 H64A 0.9900 .
C64 H64B 0.9900 .
C65 H65A 0.9800 .
C65 H65B 0.9800 .
C65 H65C 0.9800 .
C66 C67 1.528(6) .
C66 H66A 0.9900 .
C66 H66B 0.9900 .
C67 H67A 0.9800 .
C67 H67B 0.9800 .
C67 H67C 0.9800 .
C68 C69 1.536(7) .
C68 H68A 0.9900 .
C68 H68B 0.9900 .
C69 H69A 0.9800 .
C69 H69B 0.9800 .
C69 H69C 0.9800 .
C70 O14 1.246(6) .
C70 O13 1.281(6) .
C70 C71 1.483(6) .
C71 N10 1.367(6) .
C71 C72 1.391(7) .
C72 C73 1.426(6) .
C72 C85A 1.45(2) .
C72 C85 1.540(13) .
C73 C74 1.385(7) .
C73 C87 1.508(6) .
C74 N10 1.370(5) .
C74 C75 1.469(6) .
C75 N11 1.340(6) .
C75 C76 1.401(6) .
C76 C77 1.379(7) .
C76 H76 0.9500 .
C77 C78 1.383(7) .
C77 H77 0.9500 .
C78 C79 1.397(6) .
C78 H78 0.9500 .
C79 N11 1.346(6) .
C79 C80 1.473(6) .
C80 N12 1.369(5) .
C80 C81 1.384(7) .
C81 C82 1.417(7) .
C81 C89 1.512(6) .
C82 C83 1.398(6) .
C82 C91 1.496(7) .
C83 N12 1.364(6) .
C83 C84 1.473(6) .
C84 O15 1.249(6) .
C84 O16 1.280(6) .
C85 C86 1.507(9) .
C85 H85A 0.9900 .
C85 H85B 0.9900 .
C86 H86A 0.9800 .
C86 H86B 0.9800 .
C86 H86C 0.9800 .
C85A C86A 1.500(10) .
C85A H85C 0.9900 .
C85A H85D 0.9900 .
C86A H86D 0.9800 .
C86A H86E 0.9800 .
C86A H86F 0.9800 .
C87 C88 1.526(8) .
C87 H87A 0.9900 .
C87 H87B 0.9900 .
C88 H88A 0.9800 .
C88 H88B 0.9800 .
C88 H88C 0.9800 .
C89 C90 1.527(9) .
C89 H89A 0.9900 .
C89 H89B 0.9900 .
C90 H90A 0.9800 .
C90 H90B 0.9800 .
C90 H90C 0.9800 .
C91 C92 1.550(9) .
C91 H91A 0.9900 .
C91 H91B 0.9900 .
C92 H92A 0.9800 .
C92 H92B 0.9800 .
C92 H92C 0.9800 .
C93 C97 1.421(7) .
C93 C94 1.424(7) .
C93 Co1 2.022(4) .
C93 H93 0.9500 .
C94 C95 1.420(7) .
C94 Co1 2.018(5) .
C94 H94 0.9500 .
C95 C96 1.415(7) .
C95 Co1 2.035(5) .
C95 H95 0.9500 .
C96 C97 1.414(7) .
C96 Co1 2.031(5) .
C96 H96 0.9500 .
C97 Co1 2.029(5) .
C97 H97 0.9500 .
C98 C99 1.410(7) .
C98 C102 1.417(8) .
C98 Co1 2.027(5) .
C98 H98 0.9500 .
C99 C100 1.421(7) .
C99 Co1 2.030(5) .
C99 H99 0.9500 .
C100 C101 1.425(7) .
C100 Co1 2.032(5) .
C100 H100 0.9500 .
C101 C102 1.428(7) .
C101 Co1 2.037(5) .
C101 H101 0.9500 .
C102 Co1 2.027(5) .
C102 H102 0.9500 .
C103 O19 1.243(5) .
C103 N13 1.331(6) .
C103 H103 0.9500 .
C104 N13 1.455(6) .
C104 H10A 0.9800 .
C104 H10B 0.9800 .
C104 H10C 0.9800 .
C105 N13 1.451(6) .
C105 H10D 0.9800 .
C105 H10E 0.9800 .
C105 H10F 0.9800 .
C106 O20 1.236(6) .
C106 N14 1.336(6) .
C106 H106 0.9500 .
C107 N14 1.450(7) .
C107 H10G 0.9800 .
C107 H10H 0.9800 .
C107 H10I 0.9800 .
C108 N14 1.450(8) .
C108 H10J 0.9800 .
C108 H10K 0.9800 .
C108 H10L 0.9800 .
C115 O23 1.201(10) .
C115 N17 1.285(10) .
C115 H115 0.9500 .
C116 N17 1.460(14) .
C116 H11A 0.9800 .
C116 H11B 0.9800 .
C116 H11C 0.9800 .
C117 N17 1.416(16) .
C117 H11D 0.9800 .
C117 H11E 0.9800 .
C117 H11F 0.9800 .
N1 H1N 0.8800 .
N3 H3N 0.8800 .
N4 H4N 0.8800 .
N6 H6N 0.8800 .
N7 H7N 0.8800 .
N9 H9N 0.8800 .
N10 H10N 0.8800 .
N12 H12N 0.8800 .
O22 C112 1.248(6) .
N16 C112 1.304(6) .
N16 C114 1.455(6) .
N16 C113 1.469(6) .
C112 H112 0.9500 .
C113 H11H 0.9800 .
C113 H11I 0.9800 .
C113 H11J 0.9800 .
C114 H11K 0.9800 .
C114 H11L 0.9800 .
C114 H11M 0.9800 .
O24 C118 1.241(8) .
N18 C118 1.323(9) .
N18 C119 1.413(13) .
N18 C120 1.416(12) .
C118 H118 0.9500 .
C119 H11N 0.9800 .
C119 H11O 0.9800 .
C119 H11P 0.9800 .
C120 H12A 0.9800 .
C120 H12B 0.9800 .
C120 H12C 0.9800 .
O1 Zn1 1.947(3) .
O2 Zn2 2.071(3) .
O3 Zn3 2.053(3) .
O4 Zn4 1.954(4) .
O5 Zn1 1.971(3) .
O6 Zn2 1.958(3) .
O7 Zn3 1.961(3) .
O8 Zn4 1.956(3) .
O9 Zn1 1.960(3) .
O10 Zn2 1.966(3) .
O11 Zn3 1.952(3) .
O12 Zn4 1.956(3) .
O13 Zn1 1.932(3) .
O16 Zn4 1.937(3) 2
O17 Zn3 1.907(3) .
O17 Zn2 1.920(3) .
O17 H17O 0.8411 .
O18 Zn2 2.275(3) .
O18 Zn3 2.400(2) .
O18 H18O 0.8386 .
O18 H19O 0.8341 .
O25 H25A 0.8408 .
O25 H25B 0.8068 .
Zn4 O16 1.936(3) 2_545
O1A C1A 1.250(10) .
N1A C1A 1.288(9) .
N1A C3A 1.471(9) .
N1A C2A 1.481(9) .
C1A H1A 0.9500 .
C2A H2A1 0.9800 .
C2A H2A2 0.9800 .
C2A H2A3 0.9800 .
C3A H3A1 0.9800 .
C3A H3A2 0.9800 .
C3A H3A3 0.9800 .
O1AA C1AA 1.232(10) .
N1AA C1AA 1.278(8) .
N1AA C3AA 1.481(10) .
N1AA C2AA 1.487(9) .
C1AA H1AA 0.9500 .
C2AA H2A4 0.9800 .
C2AA H2A5 0.9800 .
C2AA H2A6 0.9800 .
C3AA H3A4 0.9800 .
C3AA H3A5 0.9800 .
C3AA H3A6 0.9800 .
O1C C1C 1.247(8) .
N1C C1C 1.302(8) .
N1C C3C 1.471(8) .
N1C C2C 1.482(8) .
C1C H1C 0.9500 .
C2C H2C1 0.9800 .
C2C H2C2 0.9800 .
C2C H2C3 0.9800 .
C3C H3C1 0.9800 .
C3C H3C2 0.9800 .
C3C H3C3 0.9800 .
O1D C1D 1.247(10) .
N1D C1D 1.299(9) .
N1D C3D 1.462(9) .
N1D C2D 1.480(9) .
C1D H1D 0.9500 .
C2D H2D1 0.9800 .
C2D H2D2 0.9800 .
C2D H2D3 0.9800 .
C3D H3D1 0.9800 .
C3D H3D2 0.9800 .
C3D H3D3 0.9800 .

loop_
_geom_hbond_atom_site_label_D
_geom_hbond_atom_site_label_H
_geom_hbond_atom_site_label_A
_geom_hbond_distance_DH
_geom_hbond_distance_HA
_geom_hbond_distance_DA
_geom_hbond_angle_DHA
_geom_hbond_site_symmetry_A
C103 H103 O24 0.95 2.56 3.434(7) 153.9 2_655
C105 H10D O24 0.98 2.41 3.351(7) 162.0 2_655
N1 H1N O19 0.88 2.35 3.146(5) 150.8 .
N3 H3N O19 0.88 2.13 2.968(5) 159.8 .
N4 H4N O1D 0.88 2.30 2.914(14) 126.5 2
N6 H6N O1D 0.88 2.58 3.140(14) 122.6 2
N7 H7N O20 0.88 2.61 3.160(5) 121.8 .
N9 H9N O20 0.88 2.35 3.108(5) 144.0 .
N10 H10N O25 0.88 2.26 3.114(5) 162.4 .
N12 H12N O25 0.88 2.21 3.066(5) 164.0 .
O17 H17O O19 0.84 2.00 2.823(4) 165.3 .
O18 H18O O22 0.84 1.84 2.679(4) 174.3 .
O18 H19O O20 0.83 1.88 2.693(4) 165.1 .
O25 H25A O14 0.84 2.02 2.835(5) 161.6 .
O25 H25B O15 0.81 2.04 2.769(5) 150.4 .
C1D H1D O17 0.95 2.61 3.523(18) 161.5 2_545
C2D H2D1 N14 0.98 2.60 3.465(19) 147.8 .
C3D H3D3 O17 0.98 2.63 3.57(2) 160.4 2_545

loop_
_geom_torsion_atom_site_label_1
_geom_torsion_atom_site_label_2
_geom_torsion_atom_site_label_3
_geom_torsion_atom_site_label_4
_geom_torsion
_geom_torsion_site_symmetry_4
O2 C1 C2 N1 3.9(6) .
O1 C1 C2 N1 -175.1(4) .
O2 C1 C2 C3 176.5(4) .
O1 C1 C2 C3 -2.6(7) .
N1 C2 C3 C4 -0.4(5) .
C1 C2 C3 C4 -173.6(4) .
N1 C2 C3 C16 -179.6(4) .
C1 C2 C3 C16 7.2(8) .
C2 C3 C4 C5 -0.2(5) .
C16 C3 C4 C5 178.9(4) .
C2 C3 C4 C18 177.6(4) .
C16 C3 C4 C18 -3.2(7) .
C3 C4 C5 N1 0.8(5) .
C18 C4 C5 N1 -177.0(4) .
C3 C4 C5 C6 -178.0(5) .
C18 C4 C5 C6 4.2(8) .
N1 C5 C6 N2 23.5(6) .
C4 C5 C6 N2 -157.9(5) .
N1 C5 C6 C7 -155.5(4) .
C4 C5 C6 C7 23.1(8) .
N2 C6 C7 C8 2.9(7) .
C5 C6 C7 C8 -178.1(4) .
C6 C7 C8 C9 -1.8(7) .
C7 C8 C9 C10 -0.7(8) .
C8 C9 C10 N2 2.4(7) .
C8 C9 C10 C11 -174.0(5) .
N2 C10 C11 N3 -26.6(7) .
C9 C10 C11 N3 150.0(5) .
N2 C10 C11 C12 155.1(6) .
C9 C10 C11 C12 -28.3(9) .
N3 C11 C12 C13 -1.1(6) .
C10 C11 C12 C13 177.4(6) .
N3 C11 C12 C20 174.4(5) .
C10 C11 C12 C20 -7.1(10) .
C11 C12 C13 C14 0.4(6) .
C20 C12 C13 C14 -175.1(6) .
C11 C12 C13 C22 179.9(6) .
C20 C12 C13 C22 4.4(10) .
C11 C12 C13 C22A 178.3(10) .
C20 C12 C13 C22A 2.8(13) .
C12 C13 C14 N3 0.4(6) .
C22 C13 C14 N3 -179.0(6) .
C22A C13 C14 N3 -177.6(9) .
C12 C13 C14 C15 175.5(6) .
C22 C13 C14 C15 -3.9(10) .
C22A C13 C14 C15 -2.5(12) .
N3 C14 C15 O3 0.1(7) .
C13 C14 C15 O3 -174.5(5) .
N3 C14 C15 O4 179.8(5) .
C13 C14 C15 O4 5.3(9) .
C2 C3 C16 C17 78.4(6) .
C4 C3 C16 C17 -100.7(6) .
C5 C4 C18 C19 -100.3(5) .
C3 C4 C18 C19 82.2(6) .
C11 C12 C20 C21 103.1(7) .
C13 C12 C20 C21 -82.2(8) .
C14 C13 C22 C23 83(3) .
C12 C13 C22 C23 -96(3) .
C14 C13 C22A C23A -84(3) .
C12 C13 C22A C23A 98(3) .
O5 C24 C25 N4 179.9(4) .
O6 C24 C25 N4 0.8(6) .
O5 C24 C25 C26 2.5(7) .
O6 C24 C25 C26 -176.6(5) .
N4 C25 C26 C27 0.0(5) .
C24 C25 C26 C27 177.7(5) .
N4 C25 C26 C39 178.4(4) .
C24 C25 C26 C39 -3.9(8) .
C25 C26 C27 C28 0.0(5) .
C39 C26 C27 C28 -178.4(5) .
C25 C26 C27 C41 -179.9(5) .
C39 C26 C27 C41 1.7(8) .
C26 C27 C28 N4 0.1(5) .
C41 C27 C28 N4 180.0(5) .
C26 C27 C28 C29 179.6(5) .
C41 C27 C28 C29 -0.5(9) .
N4 C28 C29 N5 6.7(6) .
C27 C28 C29 N5 -172.8(5) .
N4 C28 C29 C30 -172.8(5) .
C27 C28 C29 C30 7.7(9) .
N5 C29 C30 C31 -1.0(7) .
C28 C29 C30 C31 178.5(5) .
C29 C30 C31 C32 0.9(8) .
C30 C31 C32 C33 0.0(7) .
C31 C32 C33 N5 -1.0(7) .
C31 C32 C33 C34 177.2(5) .
N5 C33 C34 N6 -2.5(6) .
C32 C33 C34 N6 179.2(4) .
N5 C33 C34 C35 176.0(6) .
C32 C33 C34 C35 -2.3(9) .
N6 C34 C35 C36 0.1(6) .
C33 C34 C35 C36 -178.5(5) .
N6 C34 C35 C43 -177.9(6) .
C33 C34 C35 C43 3.5(11) .
C34 C35 C36 C37 -0.2(7) .
C43 C35 C36 C37 177.8(6) .
C34 C35 C36 C45 179.4(6) .
C43 C35 C36 C45 -2.6(11) .
C35 C36 C37 N6 0.3(6) .
C45 C36 C37 N6 -179.4(6) .
C35 C36 C37 C38 -176.4(5) .
C45 C36 C37 C38 3.9(10) .
N6 C37 C38 O8 173.6(4) .
C36 C37 C38 O8 -10.0(9) .
N6 C37 C38 O7 -5.4(7) .
C36 C37 C38 O7 170.9(5) .
C25 C26 C39 C40 -75.7(6) .
C27 C26 C39 C40 102.4(6) .
C28 C27 C41 C42 75.0(7) .
C26 C27 C41 C42 -105.1(6) .
C34 C35 C43 C44 80.4(9) .
C36 C35 C43 C44 -97.2(8) .
C37 C36 C45 C46 -81.9(8) .
C35 C36 C45 C46 98.5(8) .
O9 C47 C48 N7 -176.0(4) .
O10 C47 C48 N7 4.9(6) .
O9 C47 C48 C49 6.0(8) .
O10 C47 C48 C49 -173.2(5) .
N7 C48 C49 C50 -0.2(6) .
C47 C48 C49 C50 178.0(5) .
N7 C48 C49 C62 177.9(6) .
C47 C48 C49 C62 -3.9(10) .
C48 C49 C50 C51 -0.6(6) .
C62 C49 C50 C51 -178.6(6) .
C48 C49 C50 C64 -177.7(5) .
C62 C49 C50 C64 4.3(9) .
C49 C50 C51 N7 1.1(6) .
C64 C50 C51 N7 178.0(5) .
C49 C50 C51 C52 -178.5(5) .
C64 C50 C51 C52 -1.5(10) .
N7 C51 C52 N8 -2.1(6) .
C50 C51 C52 N8 177.5(5) .
N7 C51 C52 C53 -179.6(5) .
C50 C51 C52 C53 -0.1(9) .
N8 C52 C53 C54 -0.8(8) .
C51 C52 C53 C54 176.6(5) .
C52 C53 C54 C55 -0.1(8) .
C53 C54 C55 C56 0.9(8) .
C54 C55 C56 N8 -0.9(7) .
C54 C55 C56 C57 -178.6(4) .
N8 C56 C57 N9 -10.4(6) .
C55 C56 C57 N9 167.4(4) .
N8 C56 C57 C58 167.0(5) .
C55 C56 C57 C58 -15.2(8) .
N9 C57 C58 C59 0.1(5) .
C56 C57 C58 C59 -177.4(5) .
N9 C57 C58 C66 175.1(4) .
C56 C57 C58 C66 -2.4(9) .
C57 C58 C59 C60 -0.4(5) .
C66 C58 C59 C60 -175.7(4) .
C57 C58 C59 C68 -177.3(4) .
C66 C58 C59 C68 7.4(7) .
C58 C59 C60 N9 0.6(5) .
C68 C59 C60 N9 177.5(4) .
C58 C59 C60 C61 173.7(4) .
C68 C59 C60 C61 -9.4(8) .
N9 C60 C61 O12 -178.9(4) .
C59 C60 C61 O12 8.6(7) .
N9 C60 C61 O11 0.9(6) .
C59 C60 C61 O11 -171.7(5) .
C48 C49 C62 C63 -85.0(7) .
C50 C49 C62 C63 92.7(7) .
C51 C50 C64 C65 -78.4(7) .
C49 C50 C64 C65 98.1(6) .
C57 C58 C66 C67 97.3(6) .
C59 C58 C66 C67 -88.4(6) .
C60 C59 C68 C69 -76.5(6) .
C58 C59 C68 C69 99.8(6) .
O14 C70 C71 N10 6.7(7) .
O13 C70 C71 N10 -173.7(4) .
O14 C70 C71 C72 -174.6(5) .
O13 C70 C71 C72 5.0(8) .
N10 C71 C72 C73 -0.4(6) .
C70 C71 C72 C73 -179.2(5) .
N10 C71 C72 C85A 173.1(9) .
C70 C71 C72 C85A -5.6(13) .
N10 C71 C72 C85 -169.8(8) .
C70 C71 C72 C85 11.5(11) .
C71 C72 C73 C74 0.4(6) .
C85A C72 C73 C74 -173.5(9) .
C85 C72 C73 C74 169.9(8) .
C71 C72 C73 C87 -176.4(5) .
C85A C72 C73 C87 9.7(11) .
C85 C72 C73 C87 -7.0(11) .
C72 C73 C74 N10 -0.3(6) .
C87 C73 C74 N10 176.5(5) .
C72 C73 C74 C75 -179.0(5) .
C87 C73 C74 C75 -2.3(10) .
N10 C74 C75 N11 -19.9(7) .
C73 C74 C75 N11 158.8(6) .
N10 C74 C75 C76 158.9(5) .
C73 C74 C75 C76 -22.4(9) .
N11 C75 C76 C77 0.1(7) .
C74 C75 C76 C77 -178.7(5) .
C75 C76 C77 C78 -0.2(7) .
C76 C77 C78 C79 0.2(7) .
C77 C78 C79 N11 -0.1(7) .
C77 C78 C79 C80 176.4(5) .
N11 C79 C80 N12 24.3(6) .
C78 C79 C80 N12 -152.4(5) .
N11 C79 C80 C81 -152.6(6) .
C78 C79 C80 C81 30.7(9) .
N12 C80 C81 C82 1.1(6) .
C79 C80 C81 C82 178.2(5) .
N12 C80 C81 C89 -179.0(5) .
C79 C80 C81 C89 -1.9(10) .
C80 C81 C82 C83 -0.5(6) .
C89 C81 C82 C83 179.7(5) .
C80 C81 C82 C91 -176.2(5) .
C89 C81 C82 C91 3.9(9) .
C81 C82 C83 N12 -0.4(6) .
C91 C82 C83 N12 175.3(5) .
C81 C82 C83 C84 177.4(5) .
C91 C82 C83 C84 -6.9(10) .
N12 C83 C84 O15 -8.9(7) .
C82 C83 C84 O15 173.6(5) .
N12 C83 C84 O16 171.1(4) .
C82 C83 C84 O16 -6.4(8) .
C71 C72 C85 C86 76.1(13) .
C73 C72 C85 C86 -91.4(12) .
C71 C72 C85A C86A -82(3) .
C73 C72 C85A C86A 91(3) .
C74 C73 C87 C88 96.8(7) .
C72 C73 C87 C88 -87.0(7) .
C80 C81 C89 C90 -100.0(7) .
C82 C81 C89 C90 79.9(7) .
C83 C82 C91 C92 -75.0(7) .
C81 C82 C91 C92 99.9(7) .
C97 C93 C94 C95 0.4(5) .
Co1 C93 C94 C95 59.8(3) .
C97 C93 C94 Co1 -59.4(3) .
C93 C94 C95 C96 -0.8(5) .
Co1 C94 C95 C96 58.6(3) .
C93 C94 C95 Co1 -59.4(3) .
C94 C95 C96 C97 0.9(5) .
Co1 C95 C96 C97 59.1(3) .
C94 C95 C96 Co1 -58.2(3) .
C95 C96 C97 C93 -0.7(5) .
Co1 C96 C97 C93 58.6(3) .
C95 C96 C97 Co1 -59.3(3) .
C94 C93 C97 C96 0.1(5) .
Co1 C93 C97 C96 -58.9(3) .
C94 C93 C97 Co1 59.1(3) .
C102 C98 C99 C100 -0.3(6) .
Co1 C98 C99 C100 -59.2(3) .
C102 C98 C99 Co1 59.0(4) .
C98 C99 C100 C101 0.2(5) .
Co1 C99 C100 C101 -59.0(3) .
C98 C99 C100 Co1 59.2(3) .
C99 C100 C101 C102 0.0(5) .
Co1 C100 C101 C102 -58.9(3) .
C99 C100 C101 Co1 58.8(3) .
C99 C98 C102 C101 0.3(6) .
Co1 C98 C102 C101 59.4(4) .
C99 C98 C102 Co1 -59.1(4) .
C100 C101 C102 C98 -0.1(6) .
Co1 C101 C102 C98 -59.2(4) .
C100 C101 C102 Co1 59.1(3) .
C4 C5 N1 C2 -1.0(5) .
C6 C5 N1 C2 177.9(4) .
C3 C2 N1 C5 0.9(5) .
C1 C2 N1 C5 175.1(4) .
C7 C6 N2 C10 -1.3(6) .
C5 C6 N2 C10 179.7(4) .
C9 C10 N2 C6 -1.4(7) .
C11 C10 N2 C6 175.3(4) .
C12 C11 N3 C14 1.4(6) .
C10 C11 N3 C14 -177.3(4) .
C13 C14 N3 C11 -1.2(6) .
C15 C14 N3 C11 -177.0(5) .
C26 C25 N4 C28 0.1(5) .
C24 C25 N4 C28 -177.9(4) .
C27 C28 N4 C25 -0.1(5) .
C29 C28 N4 C25 -179.7(4) .
C32 C33 N5 C29 0.9(7) .
C34 C33 N5 C29 -177.5(4) .
C30 C29 N5 C33 0.1(7) .
C28 C29 N5 C33 -179.4(4) .
C35 C34 N6 C37 0.1(6) .
C33 C34 N6 C37 179.0(4) .
C36 C37 N6 C34 -0.2(6) .
C38 C37 N6 C34 176.9(4) .
C50 C51 N7 C48 -1.2(5) .
C52 C51 N7 C48 178.4(4) .
C49 C48 N7 C51 0.9(5) .
C47 C48 N7 C51 -177.7(4) .
C55 C56 N8 C52 0.1(7) .
C57 C56 N8 C52 178.0(4) .
C53 C52 N8 C56 0.7(7) .
C51 C52 N8 C56 -176.9(4) .
C58 C57 N9 C60 0.3(5) .
C56 C57 N9 C60 178.2(4) .
C59 C60 N9 C57 -0.5(5) .
C61 C60 N9 C57 -174.7(4) .
C72 C71 N10 C74 0.2(6) .
C70 C71 N10 C74 179.2(4) .
C73 C74 N10 C71 0.0(6) .
C75 C74 N10 C71 179.0(4) .
C76 C75 N11 C79 0.0(7) .
C74 C75 N11 C79 178.9(4) .
C78 C79 N11 C75 0.0(7) .
C80 C79 N11 C75 -176.8(4) .
C82 C83 N12 C80 1.1(6) .
C84 C83 N12 C80 -176.9(4) .
C81 C80 N12 C83 -1.4(6) .
C79 C80 N12 C83 -179.0(4) .
O19 C103 N13 C105 -178.1(5) .
O19 C103 N13 C104 3.0(7) .
O20 C106 N14 C108 176.8(5) .
O20 C106 N14 C107 -2.2(8) .
C114 N16 C112 O22 179.8(5) .
C113 N16 C112 O22 1.6(8) .
O23 C115 N17 C117 178.7(12) .
O23 C115 N17 C116 -1.5(16) .
C119 N18 C118 O24 -7.1(16) .
C120 N18 C118 O24 179.2(11) .
O2 C1 O1 Zn1 -12.4(6) .
C2 C1 O1 Zn1 166.5(3) .
O1 C1 O2 Zn2 38.2(8) .
C2 C1 O2 Zn2 -140.8(4) .
O4 C15 O3 Zn3 -52.3(8) .
C14 C15 O3 Zn3 127.5(5) .
O3 C15 O4 Zn4 3.0(7) .
C14 C15 O4 Zn4 -176.8(3) .
O6 C24 O5 Zn1 5.6(8) .
C25 C24 O5 Zn1 -173.4(3) .
O5 C24 O6 Zn2 15.3(7) .
C25 C24 O6 Zn2 -165.6(3) .
O8 C38 O7 Zn3 3.0(8) .
C37 C38 O7 Zn3 -178.0(3) .
O7 C38 O8 Zn4 -22.0(8) .
C37 C38 O8 Zn4 159.0(3) .
O10 C47 O9 Zn1 -8.9(8) .
C48 C47 O9 Zn1 172.1(3) .
O9 C47 O10 Zn2 5.8(8) .
C48 C47 O10 Zn2 -175.1(3) .
O12 C61 O11 Zn3 -10.9(7) .
C60 C61 O11 Zn3 169.4(3) .
O11 C61 O12 Zn4 -8.3(7) .
C60 C61 O12 Zn4 171.4(3) .
O14 C70 O13 Zn1 -15.3(7) .
C71 C70 O13 Zn1 165.1(3) .
O15 C84 O16 Zn4 4.3(6) 2
C83 C84 O16 Zn4 -175.7(3) 2
C3A N1A C1A O1A -170(5) .
C2A N1A C1A O1A 7(8) .
C3AA N1AA C1AA O1AA 167(12) .
C2AA N1AA C1AA O1AA -27(15) .
C3C N1C C1C O1C 179.7(3) .
C2C N1C C1C O1C 0.3(4) .
C3D N1D C1D O1D 179.9(4) .
C2D N1D C1D O1D 0.1(4) .

loop_
_platon_squeeze_void_nr
_platon_squeeze_void_average_x
_platon_squeeze_void_average_y
_platon_squeeze_void_average_z
_platon_squeeze_void_volume
_platon_squeeze_void_count_electrons
_platon_squeeze_void_content
1 0.000 0.500 0.000 755 173 ' '
2 -0.080 -0.018 0.041 44 4 ' '
3 0.079 1.018 0.959 43 4 ' '
4 0.500 0.000 0.500 755 173 ' '
5 0.420 0.518 0.541 44 4 ' '
6 0.579 0.482 0.459 43 4 ' '
